data_7719108
loop_
_publ_author_name
'Haidar Ahmad, Zainab'
'Cordier, Marie'
'Naoufal, Daoud'
'Darcel, Christophe'

_publ_section_title
;
 Synthesis and characterization of
 <i>closo</i>-decahydrido-decaborate-phosphine mediated by palladium(0)
 complexes.
;
_journal_issue 32
_journal_name_full 'Dalton transactions (Cambridge, England : 2003)'
_journal_page_first 12135
_journal_page_last 12140
_journal_paper_doi 10.1039/d5dt01302j
_journal_volume 54
_journal_year 2025
_chemical_compound_source 'synthesis as described'
_chemical_formula_moiety 'C18 H42 B10 P, C16 H36 N [+ solvent]'
_chemical_formula_sum 'C34 H78 B10 N P'
_chemical_formula_weight 640.04
_space_group_crystal_system triclinic
_space_group_IT_number 2
_space_group_name_Hall '-P 1'
_space_group_name_H-M_alt 'P -1'
_atom_sites_solution_hydrogens geom
_atom_sites_solution_primary dual
_audit_update_record
;
2025-06-04 deposited with the CCDC.	2025-07-02 downloaded from the CCDC.
;
_cell_angle_alpha 75.187(4)
_cell_angle_beta 79.454(5)
_cell_angle_gamma 77.942(5)
_cell_formula_units_Z 2
_cell_length_a 10.5070(14)
_cell_length_b 12.7988(15)
_cell_length_c 18.851(2)
_cell_measurement_reflns_used 9991
_cell_measurement_temperature 150(2)
_cell_measurement_theta_max 27.5242
_cell_measurement_theta_min 2.3779
_cell_measurement_wavelength 0.710730
_cell_volume 2374.1(5)
_computing_cell_refinement 'APEX3 (Bruker, 2015)'
_computing_data_collection 'Bruker APEX3 (Bruker, 2015)'
_computing_data_reduction 'SAINT (Bruker, 2014)'
_computing_molecular_graphics
;
   'SXGRAPH (L. Farrugia, 1999), Mercury (CSD, 2020)'
;
_computing_publication_material 'CRYSCALC (T. Roisnel, local program, ver. 2024)'
_computing_structure_refinement 'SHELXL-2018_3 (Sheldrick, 2018)'
_computing_structure_solution 'SHELXT 2018_2 (Sheldrick, 2018)'
_diffrn_ambient_temperature 150(2)
_diffrn_detector CMOS-PHOTON70
_diffrn_detector_area_resol_mean 7.39
_diffrn_measured_fraction_theta_full 0.997
_diffrn_measured_fraction_theta_max 0.996
_diffrn_measurement_device_type 'D8 VENTURE Bruker AXS'
_diffrn_measurement_method 'rotation images'
_diffrn_orient_matrix_UB_11 -0.0640512
_diffrn_orient_matrix_UB_12 0.0536758
_diffrn_orient_matrix_UB_13 0.0248357
_diffrn_orient_matrix_UB_21 -0.0672666
_diffrn_orient_matrix_UB_22 -0.0488616
_diffrn_orient_matrix_UB_23 0.0104850
_diffrn_orient_matrix_UB_31 0.0320259
_diffrn_orient_matrix_UB_32 -0.0381939
_diffrn_orient_matrix_UB_33 0.0483937
_diffrn_radiation_monochromator 'multilayer monochromator'
_diffrn_radiation_probe x-ray
_diffrn_radiation_source 'Incoatec microfocus sealed tube'
_diffrn_radiation_type MoK\a
_diffrn_radiation_wavelength 0.71073
_diffrn_reflns_av_R_equivalents 0.0597
_diffrn_reflns_av_unetI/netI 0.0610
_diffrn_reflns_limit_h_max 12
_diffrn_reflns_limit_h_min -12
_diffrn_reflns_limit_k_max 15
_diffrn_reflns_limit_k_min -15
_diffrn_reflns_limit_l_max 22
_diffrn_reflns_limit_l_min -22
_diffrn_reflns_number 29907
_diffrn_reflns_theta_full 25.242
_diffrn_reflns_theta_max 25.681
_diffrn_reflns_theta_min 2.001
_diffrn_source_current 1.00
_diffrn_source_power 50.0
_diffrn_source_voltage 50.00
_exptl_absorpt_coefficient_mu 0.079
_exptl_absorpt_correction_T_max 0.996
_exptl_absorpt_correction_T_min 0.800
_exptl_absorpt_correction_type multi-scan
_exptl_absorpt_process_details
;
  [Sheldrick, G.M. (2014). SADABS Bruker AXS Inc., Madison, Wisconsin, USA]
;
_exptl_crystal_colour colourless
_exptl_crystal_density_diffrn 0.895
_exptl_crystal_description stick
_exptl_crystal_F_000 708
_exptl_crystal_size_max 0.630
_exptl_crystal_size_mid 0.070
_exptl_crystal_size_min 0.050
_refine_diff_density_max 1.393
_refine_diff_density_min -1.041
_refine_diff_density_rms 0.083
_refine_ls_extinction_method none
_refine_ls_goodness_of_fit_ref 1.030
_refine_ls_hydrogen_treatment constr
_refine_ls_matrix_type full
_refine_ls_number_parameters 615
_refine_ls_number_reflns 8958
_refine_ls_number_restraints 720
_refine_ls_restrained_S_all 1.030
_refine_ls_R_factor_all 0.1662
_refine_ls_R_factor_gt 0.1371
_refine_ls_shift/su_max 0.000
_refine_ls_shift/su_mean 0.000
_refine_ls_structure_factor_coef Fsqd
_refine_ls_weighting_details 'w=1/[\s^2^(Fo^2^)+(0.1592P)^2^+7.5107P] where P=(Fo^2^+2Fc^2^)/3'
_refine_ls_weighting_scheme calc
_refine_ls_wR_factor_gt 0.3297
_refine_ls_wR_factor_ref 0.3546
_reflns_number_gt 6733
_reflns_number_total 8958
_reflns_threshold_expression >2sigma(I)
_cod_data_source_file d5dt01302j2.cif
_cod_data_source_block ZH236
_cod_depositor_comments 'Adding full bibliography for 7719107--7719112.cif.'
_cod_database_code 7719108

loop_
_space_group_symop_operation_xyz
'x, y, z'
'-x, -y, -z'

loop_
_atom_site_label
_atom_site_type_symbol
_atom_site_fract_x
_atom_site_fract_y
_atom_site_fract_z
_atom_site_U_iso_or_equiv
_atom_site_adp_type
_atom_site_occupancy
_atom_site_site_symmetry_order
_atom_site_calc_flag
_atom_site_refinement_flags_posn
_atom_site_refinement_flags_adp
_atom_site_refinement_flags_occupancy
_atom_site_disorder_assembly
_atom_site_disorder_group
P1 P 0.77374(11) 0.30322(9) 0.17099(6) 0.0350(3) Uani 1 1 d . . . . .
C1A C 0.7077(5) 0.2865(4) 0.0918(3) 0.0503(11) Uani 0.757(5) 1 d D U P A 1
H1A H 0.782474 0.236748 0.069835 0.060 Uiso 0.757(5) 1 calc R U P A 1
C2A C 0.6927(8) 0.3856(5) 0.0282(3) 0.051(2) Uani 0.757(5) 1 d D U P A 1
H2A H 0.771861 0.420441 0.017646 0.061 Uiso 0.757(5) 1 calc R U P A 1
H2B H 0.615963 0.439788 0.041987 0.061 Uiso 0.757(5) 1 calc R U P A 1
C3A C 0.6732(9) 0.3521(7) -0.0427(4) 0.070(2) Uani 0.757(5) 1 d D U P A 1
H3A H 0.657540 0.418286 -0.083039 0.084 Uiso 0.757(5) 1 calc R U P A 1
H3B H 0.753206 0.303523 -0.059684 0.084 Uiso 0.757(5) 1 calc R U P A 1
C4A C 0.5566(8) 0.2929(7) -0.0245(4) 0.065(2) Uani 0.757(5) 1 d D U P A 1
H4A H 0.475814 0.344688 -0.012777 0.078 Uiso 0.757(5) 1 calc R U P A 1
H4B H 0.546992 0.267912 -0.068492 0.078 Uiso 0.757(5) 1 calc R U P A 1
C5A C 0.5705(10) 0.1963(7) 0.0395(4) 0.068(3) Uani 0.757(5) 1 d D U P A 1
H5A H 0.641107 0.138635 0.024169 0.081 Uiso 0.757(5) 1 calc R U P A 1
H5B H 0.487612 0.166271 0.052661 0.081 Uiso 0.757(5) 1 calc R U P A 1
C6A C 0.6019(8) 0.2228(7) 0.1070(4) 0.072(2) Uani 0.757(5) 1 d D U P A 1
H6A H 0.521799 0.264295 0.130280 0.086 Uiso 0.757(5) 1 calc R U P A 1
H6B H 0.626476 0.153340 0.143161 0.086 Uiso 0.757(5) 1 calc R U P A 1
C1B C 0.7077(5) 0.2865(4) 0.0918(3) 0.0503(11) Uani 0.243(5) 1 d D U P A 2
H1B H 0.613352 0.315791 0.106772 0.060 Uiso 0.243(5) 1 calc R U P A 2
C2B C 0.7300(18) 0.3707(11) 0.0203(6) 0.039(4) Uani 0.243(5) 1 d D U P A 2
H2C H 0.817925 0.348808 -0.006517 0.046 Uiso 0.243(5) 1 calc R U P A 2
H2D H 0.727709 0.442593 0.031466 0.046 Uiso 0.243(5) 1 calc R U P A 2
C3B C 0.6226(15) 0.3815(9) -0.0298(6) 0.029(3) Uani 0.243(5) 1 d D U P A 2
H3C H 0.535044 0.409100 -0.005121 0.035 Uiso 0.243(5) 1 calc R U P A 2
H3D H 0.641106 0.433878 -0.077620 0.035 Uiso 0.243(5) 1 calc R U P A 2
C4B C 0.6244(17) 0.2692(11) -0.0431(6) 0.040(4) Uani 0.243(5) 1 d D U P A 2
H4C H 0.554834 0.274433 -0.073494 0.048 Uiso 0.243(5) 1 calc R U P A 2
H4D H 0.710013 0.245335 -0.071410 0.048 Uiso 0.243(5) 1 calc R U P A 2
C5B C 0.6033(19) 0.1853(11) 0.0274(8) 0.037(4) Uani 0.243(5) 1 d D U P A 2
H5C H 0.618246 0.112246 0.015583 0.044 Uiso 0.243(5) 1 calc R U P A 2
H5D H 0.510563 0.200759 0.049889 0.044 Uiso 0.243(5) 1 calc R U P A 2
C6B C 0.6904(15) 0.1810(7) 0.0833(7) 0.034(3) Uani 0.243(5) 1 d D U P A 2
H6C H 0.653583 0.139648 0.131983 0.040 Uiso 0.243(5) 1 calc R U P A 2
H6D H 0.777984 0.139363 0.069069 0.040 Uiso 0.243(5) 1 calc R U P A 2
C7A C 0.9324(5) 0.3477(4) 0.1340(3) 0.0536(12) Uani 0.757(5) 1 d D U P A 1
H7A H 0.910631 0.414861 0.094446 0.064 Uiso 0.757(5) 1 calc R U P A 1
C8A C 1.0266(6) 0.2674(5) 0.0917(4) 0.0488(18) Uani 0.757(5) 1 d D U P A 1
H8A H 1.045388 0.194973 0.126000 0.059 Uiso 0.757(5) 1 calc R U P A 1
H8B H 0.983737 0.257779 0.051726 0.059 Uiso 0.757(5) 1 calc R U P A 1
C9A C 1.1560(7) 0.3092(6) 0.0580(4) 0.0573(17) Uani 0.757(5) 1 d D U P A 1
H9A H 1.219084 0.250640 0.038437 0.069 Uiso 0.757(5) 1 calc R U P A 1
H9B H 1.139641 0.372666 0.015933 0.069 Uiso 0.757(5) 1 calc R U P A 1
C10A C 1.2159(7) 0.3431(6) 0.1137(4) 0.0589(18) Uani 0.757(5) 1 d D U P A 1
H10A H 1.241861 0.277777 0.152825 0.071 Uiso 0.757(5) 1 calc R U P A 1
H10B H 1.296071 0.373443 0.088815 0.071 Uiso 0.757(5) 1 calc R U P A 1
C11A C 1.1215(6) 0.4277(6) 0.1487(4) 0.0516(16) Uani 0.757(5) 1 d D U P A 1
H11A H 1.102582 0.495992 0.110550 0.062 Uiso 0.757(5) 1 calc R U P A 1
H11B H 1.162127 0.444813 0.186898 0.062 Uiso 0.757(5) 1 calc R U P A 1
C12A C 0.9941(6) 0.3861(5) 0.1841(3) 0.0410(14) Uani 0.757(5) 1 d D U P A 1
H12A H 1.012077 0.325103 0.227366 0.049 Uiso 0.757(5) 1 calc R U P A 1
H12B H 0.931408 0.445833 0.202425 0.049 Uiso 0.757(5) 1 calc R U P A 1
C7B C 0.9324(5) 0.3477(4) 0.1340(3) 0.0536(12) Uani 0.243(5) 1 d D U P A 2
H7B H 0.958937 0.340867 0.183525 0.064 Uiso 0.243(5) 1 calc R U P A 2
C8B C 1.0333(9) 0.2494(9) 0.1156(12) 0.047(5) Uani 0.243(5) 1 d D U P A 2
H8C H 1.013028 0.181510 0.151342 0.056 Uiso 0.243(5) 1 calc R U P A 2
H8D H 1.026662 0.242142 0.065442 0.056 Uiso 0.243(5) 1 calc R U P A 2
C9B C 1.1739(10) 0.2623(12) 0.1186(11) 0.056(4) Uani 0.243(5) 1 d D U P A 2
H9C H 1.188105 0.247595 0.170962 0.067 Uiso 0.243(5) 1 calc R U P A 2
H9D H 1.236677 0.207427 0.095216 0.067 Uiso 0.243(5) 1 calc R U P A 2
C10B C 1.2010(12) 0.3756(13) 0.0795(12) 0.064(5) Uani 0.243(5) 1 d D U P A 2
H10C H 1.291053 0.381193 0.084991 0.076 Uiso 0.243(5) 1 calc R U P A 2
H10D H 1.196404 0.387135 0.025983 0.076 Uiso 0.243(5) 1 calc R U P A 2
C11B C 1.1046(13) 0.4639(12) 0.1097(13) 0.066(5) Uani 0.243(5) 1 d D U P A 2
H11C H 1.124898 0.536800 0.082153 0.079 Uiso 0.243(5) 1 calc R U P A 2
H11D H 1.112491 0.455554 0.162482 0.079 Uiso 0.243(5) 1 calc R U P A 2
C12B C 0.9652(12) 0.4565(7) 0.1024(12) 0.073(5) Uani 0.243(5) 1 d D U P A 2
H12C H 0.902942 0.509729 0.127415 0.087 Uiso 0.243(5) 1 calc R U P A 2
H12D H 0.954214 0.477381 0.049310 0.087 Uiso 0.243(5) 1 calc R U P A 2
C13A C 0.6733(4) 0.4168(4) 0.2084(2) 0.0402(10) Uani 0.757(5) 1 d D U P A 1
H13A H 0.719627 0.417377 0.250147 0.048 Uiso 0.757(5) 1 calc R U P A 1
C14A C 0.5373(6) 0.3959(5) 0.2476(4) 0.0471(16) Uani 0.757(5) 1 d D U P A 1
H14A H 0.481206 0.396902 0.210513 0.056 Uiso 0.757(5) 1 calc R U P A 1
H14B H 0.545150 0.322598 0.281741 0.056 Uiso 0.757(5) 1 calc R U P A 1
C15A C 0.4739(7) 0.4831(5) 0.2910(4) 0.0555(17) Uani 0.757(5) 1 d D U P A 1
H15A H 0.523628 0.475256 0.332418 0.067 Uiso 0.757(5) 1 calc R U P A 1
H15B H 0.383001 0.472027 0.312376 0.067 Uiso 0.757(5) 1 calc R U P A 1
C16A C 0.4709(7) 0.5985(6) 0.2417(4) 0.0535(16) Uani 0.757(5) 1 d D U P A 1
H16A H 0.414108 0.608478 0.203206 0.064 Uiso 0.757(5) 1 calc R U P A 1
H16B H 0.432307 0.652991 0.272107 0.064 Uiso 0.757(5) 1 calc R U P A 1
C17A C 0.6041(7) 0.6186(6) 0.2056(4) 0.0535(16) Uani 0.757(5) 1 d D U P A 1
H17A H 0.658422 0.616186 0.243858 0.064 Uiso 0.757(5) 1 calc R U P A 1
H17B H 0.597301 0.692688 0.172396 0.064 Uiso 0.757(5) 1 calc R U P A 1
C18A C 0.6706(6) 0.5337(5) 0.1609(3) 0.0428(14) Uani 0.757(5) 1 d D U P A 1
H18A H 0.761638 0.545681 0.141016 0.051 Uiso 0.757(5) 1 calc R U P A 1
H18B H 0.622848 0.542860 0.118467 0.051 Uiso 0.757(5) 1 calc R U P A 1
C13B C 0.6733(4) 0.4168(4) 0.2084(2) 0.0402(10) Uani 0.243(5) 1 d D U P A 2
H13B H 0.676494 0.483257 0.166898 0.048 Uiso 0.243(5) 1 calc R U P A 2
C14B C 0.5310(7) 0.3972(11) 0.2222(10) 0.045(4) Uani 0.243(5) 1 d D U P A 2
H14C H 0.507663 0.387143 0.176085 0.053 Uiso 0.243(5) 1 calc R U P A 2
H14D H 0.523177 0.328993 0.260730 0.053 Uiso 0.243(5) 1 calc R U P A 2
C15B C 0.4357(10) 0.4921(14) 0.2468(9) 0.051(4) Uani 0.243(5) 1 d D U P A 2
H15C H 0.347392 0.471464 0.262628 0.062 Uiso 0.243(5) 1 calc R U P A 2
H15D H 0.429435 0.556317 0.204413 0.062 Uiso 0.243(5) 1 calc R U P A 2
C16B C 0.4781(14) 0.5238(15) 0.3106(9) 0.063(4) Uani 0.243(5) 1 d D U P A 2
H16C H 0.417691 0.590005 0.321607 0.075 Uiso 0.243(5) 1 calc R U P A 2
H16D H 0.471077 0.463632 0.355387 0.075 Uiso 0.243(5) 1 calc R U P A 2
C17B C 0.6146(14) 0.5462(13) 0.2936(10) 0.062(4) Uani 0.243(5) 1 d D U P A 2
H17C H 0.638530 0.564018 0.336995 0.075 Uiso 0.243(5) 1 calc R U P A 2
H17D H 0.620320 0.610370 0.251414 0.075 Uiso 0.243(5) 1 calc R U P A 2
C18B C 0.7106(12) 0.4473(13) 0.2743(8) 0.056(4) Uani 0.243(5) 1 d D U P A 2
H18C H 0.709367 0.384364 0.317612 0.067 Uiso 0.243(5) 1 calc R U P A 2
H18D H 0.800706 0.464619 0.261910 0.067 Uiso 0.243(5) 1 calc R U P A 2
B1 B 0.7900(5) 0.1729(4) 0.2445(3) 0.0366(11) Uani 1 1 d . . . . .
B2 B 0.6756(5) 0.0932(4) 0.2867(3) 0.0408(12) Uani 1 1 d . . . . .
H2 H 0.573948 0.118805 0.271039 0.049 Uiso 1 1 calc R U . . .
B3 B 0.8327(5) 0.0425(4) 0.2346(3) 0.0383(11) Uani 1 1 d . . . . .
H3 H 0.857026 0.027380 0.177336 0.046 Uiso 1 1 calc R U . . .
B4 B 0.9215(5) 0.1018(4) 0.2863(3) 0.0396(12) Uani 1 1 d . . . . .
H4 H 1.016406 0.134040 0.270343 0.047 Uiso 1 1 calc R U . . .
B5 B 0.7643(5) 0.1524(5) 0.3383(3) 0.0446(13) Uani 1 1 d . . . . .
H5 H 0.733803 0.225301 0.363899 0.053 Uiso 1 1 calc R U . . .
B6 B 0.7000(5) 0.0274(5) 0.3807(3) 0.0439(12) Uani 1 1 d . . . . .
H6 H 0.614110 0.027343 0.425703 0.053 Uiso 1 1 calc R U . . .
B7 B 0.7476(5) -0.0502(4) 0.3085(3) 0.0398(11) Uani 1 1 d . . . . .
H7 H 0.700592 -0.112569 0.295364 0.048 Uiso 1 1 calc R U . . .
B8 B 0.9205(5) -0.0440(4) 0.3085(3) 0.0417(12) Uani 1 1 d . . . . .
H8 H 1.012543 -0.101886 0.295108 0.050 Uiso 1 1 calc R U . . .
B9 B 0.8725(5) 0.0333(5) 0.3807(3) 0.0434(12) Uani 1 1 d . . . . .
H9 H 0.925837 0.037993 0.425729 0.052 Uiso 1 1 calc R U . . .
B10 B 0.8196(5) -0.0853(5) 0.3873(3) 0.0449(12) Uani 1 1 d . . . . .
H10 H 0.829045 -0.163656 0.430680 0.054 Uiso 1 1 calc R U . . .
N1A N 0.6680(6) 0.1227(4) 0.6127(3) 0.046(8) Uani 0.463(3) 1 d D U P B 1
C19A C 0.7887(9) 0.1540(6) 0.5569(5) 0.0662(12) Uani 0.463(3) 1 d D U P B 1
H19A H 0.866856 0.099612 0.571422 0.079 Uiso 0.463(3) 1 calc R U P B 1
H19B H 0.775711 0.147893 0.507480 0.079 Uiso 0.463(3) 1 calc R U P B 1
C20A C 0.8175(10) 0.2665(6) 0.5500(5) 0.0662(12) Uani 0.463(3) 1 d D U P B 1
H20A H 0.734197 0.316156 0.538847 0.079 Uiso 0.463(3) 1 calc R U P B 1
H20B H 0.826168 0.268111 0.601077 0.079 Uiso 0.463(3) 1 calc R U P B 1
C21A C 0.9200(9) 0.3253(8) 0.5033(5) 0.0662(12) Uani 0.463(3) 1 d D U P B 1
H21A H 1.000566 0.270756 0.496225 0.079 Uiso 0.463(3) 1 calc R U P B 1
H21B H 0.940124 0.374781 0.530851 0.079 Uiso 0.463(3) 1 calc R U P B 1
C22A C 0.8906(13) 0.3927(9) 0.4276(5) 0.0662(12) Uani 0.463(3) 1 d D U P B 1
H22A H 0.814496 0.371644 0.415018 0.099 Uiso 0.463(3) 1 calc R U P B 1
H22B H 0.966994 0.379213 0.390534 0.099 Uiso 0.463(3) 1 calc R U P B 1
H22C H 0.871353 0.470716 0.428302 0.099 Uiso 0.463(3) 1 calc R U P B 1
C23A C 0.5474(8) 0.2096(6) 0.5969(4) 0.042(2) Uani 0.463(3) 1 d D U P B 1
H23A H 0.471949 0.186384 0.633157 0.050 Uiso 0.463(3) 1 calc R U P B 1
H23B H 0.562515 0.278622 0.605965 0.050 Uiso 0.463(3) 1 calc R U P B 1
C24A C 0.5095(9) 0.2339(7) 0.5206(4) 0.053(3) Uani 0.463(3) 1 d D U P B 1
H24A H 0.585203 0.253639 0.483341 0.064 Uiso 0.463(3) 1 calc R U P B 1
H24B H 0.485766 0.167545 0.512187 0.064 Uiso 0.463(3) 1 calc R U P B 1
C25A C 0.3952(8) 0.3264(6) 0.5115(6) 0.053(3) Uani 0.463(3) 1 d D U P B 1
H25A H 0.324993 0.311645 0.553729 0.064 Uiso 0.463(3) 1 calc R U P B 1
H25B H 0.359584 0.330008 0.465624 0.064 Uiso 0.463(3) 1 calc R U P B 1
C26A C 0.4331(13) 0.4377(7) 0.5074(8) 0.068(3) Uani 0.463(3) 1 d D U P B 1
H26A H 0.470561 0.434078 0.552080 0.102 Uiso 0.463(3) 1 calc R U P B 1
H26B H 0.354811 0.494862 0.503784 0.102 Uiso 0.463(3) 1 calc R U P B 1
H26C H 0.498249 0.455152 0.463659 0.102 Uiso 0.463(3) 1 calc R U P B 1
C27A C 0.6954(7) 0.1151(8) 0.6901(4) 0.0655(11) Uani 0.463(3) 1 d D U P B 1
H27A H 0.776139 0.060621 0.699043 0.079 Uiso 0.463(3) 1 calc R U P B 1
H27B H 0.713499 0.187020 0.692191 0.079 Uiso 0.463(3) 1 calc R U P B 1
C28A C 0.5882(8) 0.0839(10) 0.7518(4) 0.0655(11) Uani 0.463(3) 1 d D U P B 1
H28A H 0.571903 0.010305 0.752160 0.079 Uiso 0.463(3) 1 calc R U P B 1
H28B H 0.506118 0.136913 0.743321 0.079 Uiso 0.463(3) 1 calc R U P B 1
C29A C 0.6251(11) 0.0828(8) 0.8254(4) 0.0655(11) Uani 0.463(3) 1 d D U P B 1
H29A H 0.545604 0.083525 0.862868 0.079 Uiso 0.463(3) 1 calc R U P B 1
H29B H 0.662261 0.149426 0.821374 0.079 Uiso 0.463(3) 1 calc R U P B 1
C30A C 0.7264(12) -0.0197(9) 0.8503(6) 0.0655(11) Uani 0.463(3) 1 d D U P B 1
H30A H 0.683217 -0.084295 0.866083 0.098 Uiso 0.463(3) 1 calc R U P B 1
H30B H 0.764635 -0.011078 0.891711 0.098 Uiso 0.463(3) 1 calc R U P B 1
H30C H 0.796084 -0.029026 0.808911 0.098 Uiso 0.463(3) 1 calc R U P B 1
C31A C 0.6405(6) 0.0146(5) 0.6047(5) 0.037(2) Uani 0.463(3) 1 d D U P B 1
H31A H 0.549637 0.006985 0.628301 0.044 Uiso 0.463(3) 1 calc R U P B 1
H31B H 0.644576 0.017829 0.551265 0.044 Uiso 0.463(3) 1 calc R U P B 1
C32A C 0.7315(12) -0.0860(4) 0.6373(7) 0.0462(13) Uani 0.463(3) 1 d D U P B 1
H32A H 0.717002 -0.097582 0.691904 0.055 Uiso 0.463(3) 1 calc R U P B 1
H32B H 0.823541 -0.075015 0.619710 0.055 Uiso 0.463(3) 1 calc R U P B 1
C33A C 0.7101(10) -0.1857(5) 0.6161(6) 0.046(2) Uani 0.463(3) 1 d D U P B 1
H33A H 0.737506 -0.179548 0.562253 0.055 Uiso 0.463(3) 1 calc R U P B 1
H33B H 0.615683 -0.191431 0.627232 0.055 Uiso 0.463(3) 1 calc R U P B 1
C34A C 0.7909(19) -0.2885(6) 0.6597(10) 0.059(6) Uani 0.463(3) 1 d D U P B 1
H34A H 0.873215 -0.270634 0.666994 0.088 Uiso 0.463(3) 1 calc R U P B 1
H34B H 0.810611 -0.346438 0.632020 0.088 Uiso 0.463(3) 1 calc R U P B 1
H34C H 0.740431 -0.313931 0.708054 0.088 Uiso 0.463(3) 1 calc R U P B 1
N1B N 0.6790(5) 0.1267(4) 0.6095(3) 0.029(5) Uani 0.537(3) 1 d D U P B 2
C19B C 0.7599(9) 0.2202(7) 0.5923(4) 0.0662(12) Uani 0.537(3) 1 d D U P B 2
H19C H 0.703546 0.283800 0.609378 0.079 Uiso 0.537(3) 1 calc R U P B 2
H19D H 0.834086 0.195535 0.621665 0.079 Uiso 0.537(3) 1 calc R U P B 2
C20B C 0.8142(8) 0.2581(8) 0.5125(4) 0.0662(12) Uani 0.537(3) 1 d D U P B 2
H20C H 0.804264 0.200362 0.488589 0.079 Uiso 0.537(3) 1 calc R U P B 2
H20D H 0.749746 0.323191 0.493545 0.079 Uiso 0.537(3) 1 calc R U P B 2
C21B C 0.9424(8) 0.2880(8) 0.4775(5) 0.0662(12) Uani 0.537(3) 1 d D U P B 2
H21C H 0.942432 0.307810 0.423209 0.079 Uiso 0.537(3) 1 calc R U P B 2
H21D H 1.010313 0.221870 0.488634 0.079 Uiso 0.537(3) 1 calc R U P B 2
C22B C 0.9839(10) 0.3806(8) 0.4993(6) 0.0662(12) Uani 0.537(3) 1 d D U P B 2
H22D H 0.916714 0.446523 0.490280 0.099 Uiso 0.537(3) 1 calc R U P B 2
H22E H 1.067713 0.395822 0.469794 0.099 Uiso 0.537(3) 1 calc R U P B 2
H22F H 0.994030 0.359450 0.552020 0.099 Uiso 0.537(3) 1 calc R U P B 2
C23B C 0.5785(6) 0.1522(5) 0.5562(4) 0.0357(18) Uani 0.537(3) 1 d D U P B 2
H23C H 0.626512 0.156435 0.505460 0.043 Uiso 0.537(3) 1 calc R U P B 2
H23D H 0.530489 0.089706 0.567876 0.043 Uiso 0.537(3) 1 calc R U P B 2
C24B C 0.4794(7) 0.2554(5) 0.5559(4) 0.0390(19) Uani 0.537(3) 1 d D U P B 2
H24C H 0.412841 0.244056 0.600496 0.047 Uiso 0.537(3) 1 calc R U P B 2
H24D H 0.523699 0.315533 0.557710 0.047 Uiso 0.537(3) 1 calc R U P B 2
C25B C 0.4127(8) 0.2868(6) 0.4877(4) 0.046(2) Uani 0.537(3) 1 d D U P B 2
H25C H 0.377971 0.223114 0.482999 0.056 Uiso 0.537(3) 1 calc R U P B 2
H25D H 0.478163 0.305955 0.443649 0.056 Uiso 0.537(3) 1 calc R U P B 2
C26B C 0.2995(8) 0.3845(7) 0.4894(6) 0.055(2) Uani 0.537(3) 1 d D U P B 2
H26D H 0.239634 0.369394 0.535765 0.083 Uiso 0.537(3) 1 calc R U P B 2
H26E H 0.251612 0.395588 0.447354 0.083 Uiso 0.537(3) 1 calc R U P B 2
H26F H 0.335158 0.450732 0.486143 0.083 Uiso 0.537(3) 1 calc R U P B 2
C27B C 0.6076(7) 0.1163(8) 0.6877(4) 0.0655(11) Uani 0.537(3) 1 d D U P B 2
H27C H 0.549763 0.187148 0.691097 0.079 Uiso 0.537(3) 1 calc R U P B 2
H27D H 0.550412 0.060432 0.696952 0.079 Uiso 0.537(3) 1 calc R U P B 2
C28B C 0.6929(7) 0.0857(9) 0.7481(3) 0.0655(11) Uani 0.537(3) 1 d D U P B 2
H28C H 0.734676 0.148684 0.747033 0.079 Uiso 0.537(3) 1 calc R U P B 2
H28D H 0.763402 0.023740 0.739484 0.079 Uiso 0.537(3) 1 calc R U P B 2
C29B C 0.6136(8) 0.0534(10) 0.8228(3) 0.0655(11) Uani 0.537(3) 1 d D U P B 2
H29C H 0.580983 -0.015115 0.826113 0.079 Uiso 0.537(3) 1 calc R U P B 2
H29D H 0.536693 0.111609 0.828912 0.079 Uiso 0.537(3) 1 calc R U P B 2
C30B C 0.6979(10) 0.0360(9) 0.8847(4) 0.0655(11) Uani 0.537(3) 1 d D U P B 2
H30D H 0.782698 -0.009522 0.872841 0.098 Uiso 0.537(3) 1 calc R U P B 2
H30E H 0.652390 -0.000795 0.931685 0.098 Uiso 0.537(3) 1 calc R U P B 2
H30F H 0.712268 0.107171 0.889082 0.098 Uiso 0.537(3) 1 calc R U P B 2
C31B C 0.7705(6) 0.0209(5) 0.5999(4) 0.0357(17) Uani 0.537(3) 1 d D U P B 2
H31C H 0.797953 0.025266 0.546238 0.043 Uiso 0.537(3) 1 calc R U P B 2
H31D H 0.850369 0.015434 0.622390 0.043 Uiso 0.537(3) 1 calc R U P B 2
C32B C 0.7142(9) -0.0821(4) 0.6329(6) 0.0462(13) Uani 0.537(3) 1 d D U P B 2
H32C H 0.633167 -0.077296 0.611606 0.055 Uiso 0.537(3) 1 calc R U P B 2
H32D H 0.690392 -0.089597 0.686998 0.055 Uiso 0.537(3) 1 calc R U P B 2
C33B C 0.8101(8) -0.1815(5) 0.6182(5) 0.042(2) Uani 0.537(3) 1 d D U P B 2
H33C H 0.896744 -0.179923 0.631146 0.051 Uiso 0.537(3) 1 calc R U P B 2
H33D H 0.821276 -0.181734 0.564894 0.051 Uiso 0.537(3) 1 calc R U P B 2
C34B C 0.7586(15) -0.2855(5) 0.6648(8) 0.052(4) Uani 0.537(3) 1 d D U P B 2
H34D H 0.754386 -0.287743 0.717550 0.078 Uiso 0.537(3) 1 calc R U P B 2
H34E H 0.818049 -0.350449 0.652761 0.078 Uiso 0.537(3) 1 calc R U P B 2
H34F H 0.670685 -0.284523 0.653891 0.078 Uiso 0.537(3) 1 calc R U P B 2

loop_
_atom_site_aniso_label
_atom_site_aniso_U_11
_atom_site_aniso_U_22
_atom_site_aniso_U_33
_atom_site_aniso_U_23
_atom_site_aniso_U_13
_atom_site_aniso_U_12
P1 0.0318(6) 0.0398(6) 0.0387(6) -0.0205(5) -0.0090(5) 0.0003(4)
C1A 0.059(2) 0.056(2) 0.044(2) -0.0165(17) -0.0128(18) -0.0166(18)
C2A 0.052(3) 0.052(3) 0.051(3) -0.016(2) -0.017(3) -0.003(3)
C3A 0.077(4) 0.079(4) 0.061(3) -0.017(3) -0.016(3) -0.018(3)
C4A 0.063(3) 0.078(3) 0.061(3) -0.024(3) -0.019(3) -0.010(3)
C5A 0.067(4) 0.081(4) 0.066(4) -0.020(3) -0.016(3) -0.025(3)
C6A 0.070(4) 0.090(4) 0.067(3) -0.018(3) -0.016(3) -0.029(3)
C1B 0.059(2) 0.056(2) 0.044(2) -0.0165(17) -0.0128(18) -0.0166(18)
C2B 0.041(6) 0.041(5) 0.038(5) -0.013(3) -0.011(4) -0.005(4)
C3B 0.029(5) 0.031(4) 0.028(5) -0.009(3) -0.004(3) -0.003(3)
C4B 0.042(5) 0.041(5) 0.038(5) -0.012(3) -0.010(4) -0.005(4)
C5B 0.037(6) 0.040(5) 0.037(5) -0.013(3) -0.008(4) -0.007(4)
C6B 0.034(5) 0.035(4) 0.032(5) -0.008(3) -0.006(3) -0.004(3)
C7A 0.048(2) 0.054(2) 0.064(2) -0.0237(18) -0.0072(18) -0.0090(17)
C8A 0.045(3) 0.051(3) 0.049(3) -0.014(2) -0.004(2) -0.003(2)
C9A 0.046(3) 0.061(3) 0.057(3) -0.009(3) 0.002(2) -0.005(2)
C10A 0.051(3) 0.062(3) 0.059(3) -0.005(3) -0.001(2) -0.015(3)
C11A 0.048(3) 0.049(3) 0.057(3) -0.004(2) -0.008(2) -0.016(2)
C12A 0.041(3) 0.039(3) 0.045(3) -0.008(2) -0.010(2) -0.009(2)
C7B 0.048(2) 0.054(2) 0.064(2) -0.0237(18) -0.0072(18) -0.0090(17)
C8B 0.047(5) 0.049(5) 0.047(6) -0.014(4) -0.007(4) -0.008(3)
C9B 0.054(5) 0.056(5) 0.057(6) -0.014(4) -0.007(4) -0.009(4)
C10B 0.063(6) 0.063(6) 0.063(6) -0.010(4) -0.006(4) -0.015(4)
C11B 0.068(6) 0.064(6) 0.066(6) -0.014(4) -0.007(4) -0.014(4)
C12B 0.074(6) 0.070(5) 0.075(6) -0.017(4) -0.011(4) -0.012(4)
C13A 0.0407(11) 0.0396(11) 0.0397(11) -0.0094(7) -0.0047(7) -0.0058(7)
C14A 0.0472(18) 0.0461(18) 0.0463(18) -0.0106(10) -0.0041(10) -0.0063(10)
C15A 0.0557(19) 0.0551(19) 0.0550(19) -0.0130(10) -0.0064(10) -0.0082(10)
C16A 0.0539(18) 0.0527(18) 0.0531(19) -0.0131(10) -0.0061(10) -0.0072(10)
C17A 0.0543(18) 0.0522(18) 0.0537(18) -0.0129(10) -0.0065(10) -0.0081(10)
C18A 0.0432(16) 0.0420(16) 0.0430(16) -0.0098(10) -0.0052(10) -0.0068(10)
C13B 0.0407(11) 0.0396(11) 0.0397(11) -0.0094(7) -0.0047(7) -0.0058(7)
C14B 0.045(4) 0.044(4) 0.044(4) -0.0100(13) -0.0057(11) -0.0071(12)
C15B 0.051(4) 0.051(4) 0.051(4) -0.0118(14) -0.0067(11) -0.0084(12)
C16B 0.063(4) 0.063(4) 0.063(4) -0.0145(14) -0.0089(12) -0.0109(13)
C17B 0.063(4) 0.062(4) 0.062(4) -0.0145(14) -0.0086(12) -0.0105(12)
C18B 0.056(4) 0.056(4) 0.056(4) -0.0129(14) -0.0078(12) -0.0096(12)
B1 0.038(3) 0.035(2) 0.040(3) -0.017(2) -0.014(2) 0.004(2)
B2 0.035(3) 0.049(3) 0.041(3) -0.022(2) -0.011(2) 0.007(2)
B3 0.035(3) 0.042(3) 0.042(3) -0.023(2) -0.008(2) 0.002(2)
B4 0.037(3) 0.039(3) 0.046(3) -0.018(2) -0.016(2) 0.005(2)
B5 0.042(3) 0.048(3) 0.049(3) -0.028(2) -0.016(2) 0.009(2)
B6 0.038(3) 0.054(3) 0.042(3) -0.020(2) -0.009(2) 0.001(2)
B7 0.034(3) 0.042(3) 0.045(3) -0.015(2) -0.008(2) -0.001(2)
B8 0.033(3) 0.042(3) 0.053(3) -0.022(2) -0.011(2) 0.005(2)
B9 0.039(3) 0.053(3) 0.042(3) -0.020(2) -0.017(2) 0.005(2)
B10 0.042(3) 0.046(3) 0.045(3) -0.013(2) -0.008(2) 0.001(2)
N1A 0.047(8) 0.047(8) 0.048(8) -0.016(4) -0.008(4) -0.005(4)
C19A 0.0688(16) 0.0645(16) 0.0690(17) -0.0224(13) -0.0080(13) -0.0115(12)
C20A 0.0688(16) 0.0645(16) 0.0690(17) -0.0224(13) -0.0080(13) -0.0115(12)
C21A 0.0688(16) 0.0645(16) 0.0690(17) -0.0224(13) -0.0080(13) -0.0115(12)
C22A 0.0688(16) 0.0645(16) 0.0690(17) -0.0224(13) -0.0080(13) -0.0115(12)
C23A 0.042(4) 0.041(4) 0.043(4) -0.013(3) -0.010(3) -0.002(3)
C24A 0.055(4) 0.054(4) 0.053(4) -0.014(3) -0.015(3) -0.005(3)
C25A 0.052(4) 0.054(4) 0.055(4) -0.013(3) -0.014(3) -0.004(3)
C26A 0.076(6) 0.056(6) 0.075(6) -0.017(5) -0.023(5) -0.002(5)
C27A 0.0691(16) 0.0650(16) 0.0635(15) -0.0186(12) -0.0094(13) -0.0082(13)
C28A 0.0691(16) 0.0650(16) 0.0635(15) -0.0186(12) -0.0094(13) -0.0082(13)
C29A 0.0691(16) 0.0650(16) 0.0635(15) -0.0186(12) -0.0094(13) -0.0082(13)
C30A 0.0691(16) 0.0650(16) 0.0635(15) -0.0186(12) -0.0094(13) -0.0082(13)
C31A 0.039(3) 0.036(3) 0.039(4) -0.014(3) -0.012(3) -0.004(3)
C32A 0.047(2) 0.044(2) 0.050(2) -0.0143(18) -0.0079(19) -0.0053(17)
C33A 0.045(4) 0.047(4) 0.046(4) -0.013(3) -0.008(3) -0.007(3)
C34A 0.061(8) 0.048(7) 0.069(8) -0.022(6) -0.008(6) -0.004(5)
N1B 0.029(5) 0.030(5) 0.034(6) -0.015(3) -0.008(3) -0.001(3)
C19B 0.0688(16) 0.0645(16) 0.0690(17) -0.0224(13) -0.0080(13) -0.0115(12)
C20B 0.0688(16) 0.0645(16) 0.0690(17) -0.0224(13) -0.0080(13) -0.0115(12)
C21B 0.0688(16) 0.0645(16) 0.0690(17) -0.0224(13) -0.0080(13) -0.0115(12)
C22B 0.0688(16) 0.0645(16) 0.0690(17) -0.0224(13) -0.0080(13) -0.0115(12)
C23B 0.036(3) 0.035(3) 0.040(3) -0.013(3) -0.009(3) -0.005(3)
C24B 0.038(3) 0.038(3) 0.040(3) -0.009(3) -0.003(3) -0.005(3)
C25B 0.042(4) 0.048(4) 0.048(4) -0.009(3) -0.010(3) -0.005(3)
C26B 0.050(5) 0.047(4) 0.064(5) -0.008(4) -0.012(4) 0.003(4)
C27B 0.0691(16) 0.0650(16) 0.0635(15) -0.0186(12) -0.0094(13) -0.0082(13)
C28B 0.0691(16) 0.0650(16) 0.0635(15) -0.0186(12) -0.0094(13) -0.0082(13)
C29B 0.0691(16) 0.0650(16) 0.0635(15) -0.0186(12) -0.0094(13) -0.0082(13)
C30B 0.0691(16) 0.0650(16) 0.0635(15) -0.0186(12) -0.0094(13) -0.0082(13)
C31B 0.033(3) 0.034(3) 0.041(3) -0.012(3) -0.007(3) -0.002(2)
C32B 0.047(2) 0.044(2) 0.050(2) -0.0143(18) -0.0079(19) -0.0053(17)
C33B 0.040(3) 0.041(3) 0.048(3) -0.014(3) -0.011(3) -0.005(3)
C34B 0.043(6) 0.043(6) 0.072(7) -0.014(5) -0.011(5) -0.008(4)

loop_
_atom_type_symbol
_atom_type_description
_atom_type_scat_dispersion_real
_atom_type_scat_dispersion_imag
_atom_type_scat_source
C C 0.0033 0.0016 'International Tables Vol C Tables 4.2.6.8 and 6.1.1.4'
H H 0.0000 0.0000 'International Tables Vol C Tables 4.2.6.8 and 6.1.1.4'
B B 0.0013 0.0007 'International Tables Vol C Tables 4.2.6.8 and 6.1.1.4'
N N 0.0061 0.0033 'International Tables Vol C Tables 4.2.6.8 and 6.1.1.4'
P P 0.1023 0.0942 'International Tables Vol C Tables 4.2.6.8 and 6.1.1.4'

loop_
_geom_angle_atom_site_label_1
_geom_angle_atom_site_label_2
_geom_angle_atom_site_label_3
_geom_angle
_geom_angle_site_symmetry_1
_geom_angle_site_symmetry_3
_geom_angle_publ_flag
C13B P1 C7B 104.7(2) . . ?
C13A P1 C7A 104.7(2) . . ?
C13A P1 C1A 110.9(2) . . ?
C7A P1 C1A 106.3(2) . . ?
C13B P1 C1B 110.9(2) . . ?
C7B P1 C1B 106.3(2) . . ?
C13B P1 B1 111.2(2) . . ?
C13A P1 B1 111.2(2) . . ?
C7B P1 B1 112.1(2) . . ?
C7A P1 B1 112.1(2) . . ?
C1A P1 B1 111.5(2) . . ?
C1B P1 B1 111.5(2) . . ?
C6A C1A C2A 113.9(5) . . ?
C6A C1A P1 117.9(4) . . ?
C2A C1A P1 116.3(4) . . ?
C6A C1A H1A 101.7 . . ?
C2A C1A H1A 101.7 . . ?
P1 C1A H1A 101.7 . . ?
C1A C2A C3A 110.7(5) . . ?
C1A C2A H2A 109.5 . . ?
C3A C2A H2A 109.5 . . ?
C1A C2A H2B 109.5 . . ?
C3A C2A H2B 109.5 . . ?
H2A C2A H2B 108.1 . . ?
C4A C3A C2A 108.9(6) . . ?
C4A C3A H3A 109.9 . . ?
C2A C3A H3A 109.9 . . ?
C4A C3A H3B 109.9 . . ?
C2A C3A H3B 109.9 . . ?
H3A C3A H3B 108.3 . . ?
C5A C4A C3A 112.4(6) . . ?
C5A C4A H4A 109.1 . . ?
C3A C4A H4A 109.1 . . ?
C5A C4A H4B 109.1 . . ?
C3A C4A H4B 109.1 . . ?
H4A C4A H4B 107.9 . . ?
C4A C5A C6A 113.6(6) . . ?
C4A C5A H5A 108.9 . . ?
C6A C5A H5A 108.9 . . ?
C4A C5A H5B 108.9 . . ?
C6A C5A H5B 108.9 . . ?
H5A C5A H5B 107.7 . . ?
C1A C6A C5A 114.1(6) . . ?
C1A C6A H6A 108.7 . . ?
C5A C6A H6A 108.7 . . ?
C1A C6A H6B 108.7 . . ?
C5A C6A H6B 108.7 . . ?
H6A C6A H6B 107.6 . . ?
C6B C1B C2B 115.1(7) . . ?
C6B C1B P1 123.1(5) . . ?
C2B C1B P1 116.2(5) . . ?
C6B C1B H1B 97.9 . . ?
C2B C1B H1B 97.9 . . ?
P1 C1B H1B 97.9 . . ?
C1B C2B C3B 110.9(7) . . ?
C1B C2B H2C 109.5 . . ?
C3B C2B H2C 109.5 . . ?
C1B C2B H2D 109.5 . . ?
C3B C2B H2D 109.5 . . ?
H2C C2B H2D 108.1 . . ?
C4B C3B C2B 108.3(7) . . ?
C4B C3B H3C 110.0 . . ?
C2B C3B H3C 110.0 . . ?
C4B C3B H3D 110.0 . . ?
C2B C3B H3D 110.0 . . ?
H3C C3B H3D 108.4 . . ?
C5B C4B C3B 112.5(7) . . ?
C5B C4B H4C 109.1 . . ?
C3B C4B H4C 109.1 . . ?
C5B C4B H4D 109.1 . . ?
C3B C4B H4D 109.1 . . ?
H4C C4B H4D 107.8 . . ?
C4B C5B C6B 114.4(8) . . ?
C4B C5B H5C 108.7 . . ?
C6B C5B H5C 108.7 . . ?
C4B C5B H5D 108.7 . . ?
C6B C5B H5D 108.7 . . ?
H5C C5B H5D 107.6 . . ?
C1B C6B C5B 115.6(8) . . ?
C1B C6B H6C 108.4 . . ?
C5B C6B H6C 108.4 . . ?
C1B C6B H6D 108.4 . . ?
C5B C6B H6D 108.4 . . ?
H6C C6B H6D 107.4 . . ?
C12A C7A C8A 114.2(5) . . ?
C12A C7A P1 116.7(4) . . ?
C8A C7A P1 112.4(4) . . ?
C12A C7A H7A 103.9 . . ?
C8A C7A H7A 103.9 . . ?
P1 C7A H7A 103.9 . . ?
C9A C8A C7A 111.5(5) . . ?
C9A C8A H8A 109.3 . . ?
C7A C8A H8A 109.3 . . ?
C9A C8A H8B 109.3 . . ?
C7A C8A H8B 109.3 . . ?
H8A C8A H8B 108.0 . . ?
C10A C9A C8A 112.2(6) . . ?
C10A C9A H9A 109.2 . . ?
C8A C9A H9A 109.2 . . ?
C10A C9A H9B 109.2 . . ?
C8A C9A H9B 109.2 . . ?
H9A C9A H9B 107.9 . . ?
C11A C10A C9A 111.7(6) . . ?
C11A C10A H10A 109.3 . . ?
C9A C10A H10A 109.3 . . ?
C11A C10A H10B 109.3 . . ?
C9A C10A H10B 109.3 . . ?
H10A C10A H10B 107.9 . . ?
C10A C11A C12A 110.7(5) . . ?
C10A C11A H11A 109.5 . . ?
C12A C11A H11A 109.5 . . ?
C10A C11A H11B 109.5 . . ?
C12A C11A H11B 109.5 . . ?
H11A C11A H11B 108.1 . . ?
C7A C12A C11A 114.0(5) . . ?
C7A C12A H12A 108.7 . . ?
C11A C12A H12A 108.7 . . ?
C7A C12A H12B 108.7 . . ?
C11A C12A H12B 108.7 . . ?
H12A C12A H12B 107.6 . . ?
C12B C7B C8B 117.5(7) . . ?
C12B C7B P1 131.0(6) . . ?
C8B C7B P1 109.0(5) . . ?
C12B C7B H7B 95.2 . . ?
C8B C7B H7B 95.2 . . ?
P1 C7B H7B 95.2 . . ?
C9B C8B C7B 111.8(7) . . ?
C9B C8B H8C 109.3 . . ?
C7B C8B H8C 109.3 . . ?
C9B C8B H8D 109.3 . . ?
C7B C8B H8D 109.3 . . ?
H8C C8B H8D 107.9 . . ?
C10B C9B C8B 112.1(8) . . ?
C10B C9B H9C 109.2 . . ?
C8B C9B H9C 109.2 . . ?
C10B C9B H9D 109.2 . . ?
C8B C9B H9D 109.2 . . ?
H9C C9B H9D 107.9 . . ?
C11B C10B C9B 112.2(8) . . ?
C11B C10B H10C 109.2 . . ?
C9B C10B H10C 109.2 . . ?
C11B C10B H10D 109.2 . . ?
C9B C10B H10D 109.2 . . ?
H10C C10B H10D 107.9 . . ?
C10B C11B C12B 110.2(7) . . ?
C10B C11B H11C 109.6 . . ?
C12B C11B H11C 109.6 . . ?
C10B C11B H11D 109.6 . . ?
C12B C11B H11D 109.6 . . ?
H11C C11B H11D 108.1 . . ?
C7B C12B C11B 113.2(7) . . ?
C7B C12B H12C 108.9 . . ?
C11B C12B H12C 108.9 . . ?
C7B C12B H12D 108.9 . . ?
C11B C12B H12D 108.9 . . ?
H12C C12B H12D 107.7 . . ?
C14A C13A C18A 112.4(4) . . ?
C14A C13A P1 114.7(4) . . ?
C18A C13A P1 118.6(4) . . ?
C14A C13A H13A 102.8 . . ?
C18A C13A H13A 102.8 . . ?
P1 C13A H13A 102.8 . . ?
C15A C14A C13A 110.5(5) . . ?
C15A C14A H14A 109.5 . . ?
C13A C14A H14A 109.5 . . ?
C15A C14A H14B 109.5 . . ?
C13A C14A H14B 109.5 . . ?
H14A C14A H14B 108.1 . . ?
C14A C15A C16A 111.4(6) . . ?
C14A C15A H15A 109.4 . . ?
C16A C15A H15A 109.4 . . ?
C14A C15A H15B 109.4 . . ?
C16A C15A H15B 109.4 . . ?
H15A C15A H15B 108.0 . . ?
C17A C16A C15A 112.0(6) . . ?
C17A C16A H16A 109.2 . . ?
C15A C16A H16A 109.2 . . ?
C17A C16A H16B 109.2 . . ?
C15A C16A H16B 109.2 . . ?
H16A C16A H16B 107.9 . . ?
C16A C17A C18A 111.4(6) . . ?
C16A C17A H17A 109.3 . . ?
C18A C17A H17A 109.3 . . ?
C16A C17A H17B 109.3 . . ?
C18A C17A H17B 109.3 . . ?
H17A C17A H17B 108.0 . . ?
C17A C18A C13A 111.4(5) . . ?
C17A C18A H18A 109.3 . . ?
C13A C18A H18A 109.3 . . ?
C17A C18A H18B 109.3 . . ?
C13A C18A H18B 109.3 . . ?
H18A C18A H18B 108.0 . . ?
C18B C13B C14B 112.0(7) . . ?
C18B C13B P1 120.3(5) . . ?
C14B C13B P1 106.7(5) . . ?
C18B C13B H13B 105.6 . . ?
C14B C13B H13B 105.6 . . ?
P1 C13B H13B 105.6 . . ?
C15B C14B C13B 111.8(6) . . ?
C15B C14B H14C 109.3 . . ?
C13B C14B H14C 109.3 . . ?
C15B C14B H14D 109.3 . . ?
C13B C14B H14D 109.3 . . ?
H14C C14B H14D 107.9 . . ?
C14B C15B C16B 112.1(8) . . ?
C14B C15B H15C 109.2 . . ?
C16B C15B H15C 109.2 . . ?
C14B C15B H15D 109.2 . . ?
C16B C15B H15D 109.2 . . ?
H15C C15B H15D 107.9 . . ?
C17B C16B C15B 112.4(8) . . ?
C17B C16B H16C 109.1 . . ?
C15B C16B H16C 109.1 . . ?
C17B C16B H16D 109.1 . . ?
C15B C16B H16D 109.1 . . ?
H16C C16B H16D 107.9 . . ?
C16B C17B C18B 110.9(8) . . ?
C16B C17B H17C 109.5 . . ?
C18B C17B H17C 109.5 . . ?
C16B C17B H17D 109.5 . . ?
C18B C17B H17D 109.5 . . ?
H17C C17B H17D 108.0 . . ?
C17B C18B C13B 110.3(7) . . ?
C17B C18B H18C 109.6 . . ?
C13B C18B H18C 109.6 . . ?
C17B C18B H18D 109.6 . . ?
C13B C18B H18D 109.6 . . ?
H18C C18B H18D 108.1 . . ?
B3 B1 B4 66.2(3) . . ?
B3 B1 B2 66.1(3) . . ?
B4 B1 B2 100.8(4) . . ?
B3 B1 B5 100.7(4) . . ?
B4 B1 B5 65.8(3) . . ?
B2 B1 B5 65.8(3) . . ?
B3 B1 P1 128.8(3) . . ?
B4 B1 P1 130.2(4) . . ?
B2 B1 P1 129.1(3) . . ?
B5 B1 P1 130.4(3) . . ?
B1 B2 B6 111.8(4) . . ?
B1 B2 B7 111.7(4) . . ?
B6 B2 B7 60.8(3) . . ?
B1 B2 B5 57.2(3) . . ?
B6 B2 B5 59.4(3) . . ?
B7 B2 B5 102.1(3) . . ?
B1 B2 B3 56.7(3) . . ?
B6 B2 B3 102.0(3) . . ?
B7 B2 B3 59.7(3) . . ?
B5 B2 B3 89.9(3) . . ?
B1 B2 H2 118.8 . . ?
B6 B2 H2 120.3 . . ?
B7 B2 H2 120.3 . . ?
B5 B2 H2 131.0 . . ?
B3 B2 H2 131.2 . . ?
B1 B3 B8 111.6(4) . . ?
B1 B3 B7 111.6(4) . . ?
B8 B3 B7 60.8(3) . . ?
B1 B3 B2 57.2(3) . . ?
B8 B3 B2 101.6(4) . . ?
B7 B3 B2 59.1(3) . . ?
B1 B3 B4 57.1(3) . . ?
B8 B3 B4 59.3(3) . . ?
B7 B3 B4 102.0(4) . . ?
B2 B3 B4 90.1(3) . . ?
B1 B3 H3 118.7 . . ?
B8 B3 H3 120.6 . . ?
B7 B3 H3 120.4 . . ?
B2 B3 H3 131.3 . . ?
B4 B3 H3 131.0 . . ?
B1 B4 B9 111.4(4) . . ?
B1 B4 B8 111.2(4) . . ?
B9 B4 B8 60.6(3) . . ?
B1 B4 B5 57.2(3) . . ?
B9 B4 B5 59.2(3) . . ?
B8 B4 B5 101.6(4) . . ?
B1 B4 B3 56.7(3) . . ?
B9 B4 B3 101.7(4) . . ?
B8 B4 B3 59.4(3) . . ?
B5 B4 B3 89.9(3) . . ?
B1 B4 H4 118.9 . . ?
B9 B4 H4 120.6 . . ?
B8 B4 H4 120.7 . . ?
B5 B4 H4 131.1 . . ?
B3 B4 H4 131.2 . . ?
B1 B5 B9 111.4(4) . . ?
B1 B5 B6 111.2(4) . . ?
B9 B5 B6 61.0(3) . . ?
B1 B5 B4 56.9(3) . . ?
B9 B5 B4 59.4(3) . . ?
B6 B5 B4 102.0(3) . . ?
B1 B5 B2 57.0(3) . . ?
B9 B5 B2 101.8(4) . . ?
B6 B5 B2 59.0(3) . . ?
B4 B5 B2 90.1(3) . . ?
B1 B5 H5 119.0 . . ?
B9 B5 H5 120.4 . . ?
B6 B5 H5 120.6 . . ?
B4 B5 H5 131.0 . . ?
B2 B5 H5 131.2 . . ?
B10 B6 B2 113.0(4) . . ?
B10 B6 B5 112.3(4) . . ?
B2 B6 B5 61.6(3) . . ?
B10 B6 B7 57.8(3) . . ?
B2 B6 B7 59.8(3) . . ?
B5 B6 B7 102.9(4) . . ?
B10 B6 B9 57.1(3) . . ?
B2 B6 B9 102.5(4) . . ?
B5 B6 B9 59.4(3) . . ?
B7 B6 B9 90.2(3) . . ?
B10 B6 H6 118.1 . . ?
B2 B6 H6 119.6 . . ?
B5 B6 H6 119.9 . . ?
B7 B6 H6 130.7 . . ?
B9 B6 H6 131.3 . . ?
B10 B7 B2 112.3(4) . . ?
B10 B7 B3 112.0(4) . . ?
B2 B7 B3 61.2(3) . . ?
B10 B7 B6 57.4(3) . . ?
B2 B7 B6 59.4(3) . . ?
B3 B7 B6 102.1(4) . . ?
B10 B7 B8 57.0(3) . . ?
B2 B7 B8 102.1(4) . . ?
B3 B7 B8 59.4(3) . . ?
B6 B7 B8 89.7(3) . . ?
B10 B7 H7 118.3 . . ?
B2 B7 H7 120.1 . . ?
B3 B7 H7 120.1 . . ?
B6 B7 H7 131.2 . . ?
B8 B7 H7 131.4 . . ?
B10 B8 B4 112.8(4) . . ?
B10 B8 B3 112.9(4) . . ?
B4 B8 B3 61.3(3) . . ?
B10 B8 B9 57.4(3) . . ?
B4 B8 B9 59.6(3) . . ?
B3 B8 B9 102.4(3) . . ?
B10 B8 B7 57.6(3) . . ?
B4 B8 B7 102.7(3) . . ?
B3 B8 B7 59.7(3) . . ?
B9 B8 B7 90.1(3) . . ?
B10 B8 H8 117.9 . . ?
B4 B8 H8 119.8 . . ?
B3 B8 H8 119.8 . . ?
B9 B8 H8 131.2 . . ?
B7 B8 H8 130.9 . . ?
B10 B9 B5 112.9(4) . . ?
B10 B9 B4 113.0(4) . . ?
B5 B9 B4 61.5(3) . . ?
B10 B9 B8 57.5(3) . . ?
B5 B9 B8 102.7(3) . . ?
B4 B9 B8 59.8(3) . . ?
B10 B9 B6 57.5(3) . . ?
B5 B9 B6 59.6(3) . . ?
B4 B9 B6 102.5(3) . . ?
B8 B9 B6 89.9(3) . . ?
B10 B9 H9 117.8 . . ?
B5 B9 H9 119.7 . . ?
B4 B9 H9 119.7 . . ?
B8 B9 H9 131.1 . . ?
B6 B9 H9 131.2 . . ?
B9 B10 B8 65.1(3) . . ?
B9 B10 B6 65.4(3) . . ?
B8 B10 B6 99.1(4) . . ?
B9 B10 B7 99.3(4) . . ?
B8 B10 B7 65.4(3) . . ?
B6 B10 B7 64.8(3) . . ?
B9 B10 H10 130.3 . . ?
B8 B10 H10 130.4 . . ?
B6 B10 H10 130.6 . . ?
B7 B10 H10 130.4 . . ?
C27A N1A C23A 108.9(3) . . ?
C27A N1A C31A 111.5(5) . . ?
C23A N1A C31A 108.0(3) . . ?
C27A N1A C19A 108.8(4) . . ?
C23A N1A C19A 110.3(5) . . ?
C31A N1A C19A 109.3(4) . . ?
C20A C19A N1A 116.0(5) . . ?
C20A C19A H19A 108.3 . . ?
N1A C19A H19A 108.3 . . ?
C20A C19A H19B 108.3 . . ?
N1A C19A H19B 108.3 . . ?
H19A C19A H19B 107.4 . . ?
C21A C20A C19A 131.9(6) . . ?
C21A C20A H20A 104.3 . . ?
C19A C20A H20A 104.3 . . ?
C21A C20A H20B 104.3 . . ?
C19A C20A H20B 104.3 . . ?
H20A C20A H20B 105.6 . . ?
C20A C21A C22A 117.2(4) . . ?
C20A C21A H21A 108.0 . . ?
C22A C21A H21A 108.0 . . ?
C20A C21A H21B 108.0 . . ?
C22A C21A H21B 108.0 . . ?
H21A C21A H21B 107.2 . . ?
C21A C22A H22A 109.5 . . ?
C21A C22A H22B 109.5 . . ?
H22A C22A H22B 109.5 . . ?
C21A C22A H22C 109.5 . . ?
H22A C22A H22C 109.5 . . ?
H22B C22A H22C 109.5 . . ?
C24A C23A N1A 116.7(4) . . ?
C24A C23A H23A 108.1 . . ?
N1A C23A H23A 108.1 . . ?
C24A C23A H23B 108.1 . . ?
N1A C23A H23B 108.1 . . ?
H23A C23A H23B 107.3 . . ?
C25A C24A C23A 110.8(4) . . ?
C25A C24A H24A 109.5 . . ?
C23A C24A H24A 109.5 . . ?
C25A C24A H24B 109.5 . . ?
C23A C24A H24B 109.5 . . ?
H24A C24A H24B 108.1 . . ?
C24A C25A C26A 112.5(5) . . ?
C24A C25A H25A 109.1 . . ?
C26A C25A H25A 109.1 . . ?
C24A C25A H25B 109.1 . . ?
C26A C25A H25B 109.1 . . ?
H25A C25A H25B 107.8 . . ?
C25A C26A H26A 109.5 . . ?
C25A C26A H26B 109.5 . . ?
H26A C26A H26B 109.5 . . ?
C25A C26A H26C 109.5 . . ?
H26A C26A H26C 109.5 . . ?
H26B C26A H26C 109.5 . . ?
C28A C27A N1A 116.0(5) . . ?
C28A C27A H27A 108.3 . . ?
N1A C27A H27A 108.3 . . ?
C28A C27A H27B 108.3 . . ?
N1A C27A H27B 108.3 . . ?
H27A C27A H27B 107.4 . . ?
C27A C28A C29A 110.9(5) . . ?
C27A C28A H28A 109.5 . . ?
C29A C28A H28A 109.5 . . ?
C27A C28A H28B 109.5 . . ?
C29A C28A H28B 109.5 . . ?
H28A C28A H28B 108.0 . . ?
C28A C29A C30A 110.5(4) . . ?
C28A C29A H29A 109.6 . . ?
C30A C29A H29A 109.6 . . ?
C28A C29A H29B 109.6 . . ?
C30A C29A H29B 109.6 . . ?
H29A C29A H29B 108.1 . . ?
C29A C30A H30A 109.5 . . ?
C29A C30A H30B 109.5 . . ?
H30A C30A H30B 109.5 . . ?
C29A C30A H30C 109.5 . . ?
H30A C30A H30C 109.5 . . ?
H30B C30A H30C 109.5 . . ?
C32A C31A N1A 115.6(4) . . ?
C32A C31A H31A 108.4 . . ?
N1A C31A H31A 108.4 . . ?
C32A C31A H31B 108.4 . . ?
N1A C31A H31B 108.4 . . ?
H31A C31A H31B 107.4 . . ?
C31A C32A C33A 111.5(6) . . ?
C31A C32A H32A 109.3 . . ?
C33A C32A H32A 109.3 . . ?
C31A C32A H32B 109.3 . . ?
C33A C32A H32B 109.3 . . ?
H32A C32A H32B 108.0 . . ?
C32A C33A C34A 109.4(5) . . ?
C32A C33A H33A 109.8 . . ?
C34A C33A H33A 109.8 . . ?
C32A C33A H33B 109.8 . . ?
C34A C33A H33B 109.8 . . ?
H33A C33A H33B 108.3 . . ?
C33A C34A H34A 109.5 . . ?
C33A C34A H34B 109.5 . . ?
H34A C34A H34B 109.5 . . ?
C33A C34A H34C 109.5 . . ?
H34A C34A H34C 109.5 . . ?
H34B C34A H34C 109.5 . . ?
C27B N1B C23B 108.9(3) . . ?
C27B N1B C31B 111.5(5) . . ?
C23B N1B C31B 108.1(3) . . ?
C27B N1B C19B 108.8(4) . . ?
C23B N1B C19B 110.3(5) . . ?
C31B N1B C19B 109.3(4) . . ?
C20B C19B N1B 116.0(5) . . ?
C20B C19B H19C 108.3 . . ?
N1B C19B H19C 108.3 . . ?
C20B C19B H19D 108.3 . . ?
N1B C19B H19D 108.3 . . ?
H19C C19B H19D 107.4 . . ?
C21B C20B C19B 131.5(6) . . ?
C21B C20B H20C 104.4 . . ?
C19B C20B H20C 104.4 . . ?
C21B C20B H20D 104.4 . . ?
C19B C20B H20D 104.4 . . ?
H20C C20B H20D 105.6 . . ?
C20B C21B C22B 117.5(4) . . ?
C20B C21B H21C 107.9 . . ?
C22B C21B H21C 107.9 . . ?
C20B C21B H21D 107.9 . . ?
C22B C21B H21D 107.9 . . ?
H21C C21B H21D 107.2 . . ?
C21B C22B H22D 109.5 . . ?
C21B C22B H22E 109.5 . . ?
H22D C22B H22E 109.5 . . ?
C21B C22B H22F 109.5 . . ?
H22D C22B H22F 109.5 . . ?
H22E C22B H22F 109.5 . . ?
C24B C23B N1B 116.7(4) . . ?
C24B C23B H23C 108.1 . . ?
N1B C23B H23C 108.1 . . ?
C24B C23B H23D 108.1 . . ?
N1B C23B H23D 108.1 . . ?
H23C C23B H23D 107.3 . . ?
C25B C24B C23B 110.7(4) . . ?
C25B C24B H24C 109.5 . . ?
C23B C24B H24C 109.5 . . ?
C25B C24B H24D 109.5 . . ?
C23B C24B H24D 109.5 . . ?
H24C C24B H24D 108.1 . . ?
C24B C25B C26B 112.5(5) . . ?
C24B C25B H25C 109.1 . . ?
C26B C25B H25C 109.1 . . ?
C24B C25B H25D 109.1 . . ?
C26B C25B H25D 109.1 . . ?
H25C C25B H25D 107.8 . . ?
C25B C26B H26D 109.5 . . ?
C25B C26B H26E 109.5 . . ?
H26D C26B H26E 109.5 . . ?
C25B C26B H26F 109.5 . . ?
H26D C26B H26F 109.5 . . ?
H26E C26B H26F 109.5 . . ?
C28B C27B N1B 115.9(5) . . ?
C28B C27B H27C 108.3 . . ?
N1B C27B H27C 108.3 . . ?
C28B C27B H27D 108.3 . . ?
N1B C27B H27D 108.3 . . ?
H27C C27B H27D 107.4 . . ?
C27B C28B C29B 110.9(5) . . ?
C27B C28B H28C 109.5 . . ?
C29B C28B H28C 109.5 . . ?
C27B C28B H28D 109.5 . . ?
C29B C28B H28D 109.5 . . ?
H28C C28B H28D 108.0 . . ?
C28B C29B C30B 110.5(4) . . ?
C28B C29B H29C 109.6 . . ?
C30B C29B H29C 109.6 . . ?
C28B C29B H29D 109.6 . . ?
C30B C29B H29D 109.6 . . ?
H29C C29B H29D 108.1 . . ?
C29B C30B H30D 109.5 . . ?
C29B C30B H30E 109.5 . . ?
H30D C30B H30E 109.5 . . ?
C29B C30B H30F 109.5 . . ?
H30D C30B H30F 109.5 . . ?
H30E C30B H30F 109.5 . . ?
C32B C31B N1B 115.6(4) . . ?
C32B C31B H31C 108.4 . . ?
N1B C31B H31C 108.4 . . ?
C32B C31B H31D 108.4 . . ?
N1B C31B H31D 108.4 . . ?
H31C C31B H31D 107.4 . . ?
C31B C32B C33B 111.5(6) . . ?
C31B C32B H32C 109.3 . . ?
C33B C32B H32C 109.3 . . ?
C31B C32B H32D 109.3 . . ?
C33B C32B H32D 109.3 . . ?
H32C C32B H32D 108.0 . . ?
C32B C33B C34B 109.4(5) . . ?
C32B C33B H33C 109.8 . . ?
C34B C33B H33C 109.8 . . ?
C32B C33B H33D 109.8 . . ?
C34B C33B H33D 109.8 . . ?
H33C C33B H33D 108.3 . . ?
C33B C34B H34D 109.5 . . ?
C33B C34B H34E 109.5 . . ?
H34D C34B H34E 109.5 . . ?
C33B C34B H34F 109.5 . . ?
H34D C34B H34F 109.5 . . ?
H34E C34B H34F 109.5 . . ?

loop_
_geom_bond_atom_site_label_1
_geom_bond_atom_site_label_2
_geom_bond_distance
_geom_bond_site_symmetry_2
_geom_bond_publ_flag
P1 C13B 1.826(5) . ?
P1 C13A 1.826(5) . ?
P1 C7B 1.833(5) . ?
P1 C7A 1.833(5) . ?
P1 C1A 1.833(5) . ?
P1 C1B 1.833(5) . ?
P1 B1 1.876(5) . ?
C1A C6A 1.457(8) . ?
C1A C2A 1.511(8) . ?
C1A H1A 1.0000 . ?
C2A C3A 1.563(9) . ?
C2A H2A 0.9900 . ?
C2A H2B 0.9900 . ?
C3A C4A 1.514(9) . ?
C3A H3A 0.9900 . ?
C3A H3B 0.9900 . ?
C4A C5A 1.494(9) . ?
C4A H4A 0.9900 . ?
C4A H4B 0.9900 . ?
C5A C6A 1.505(9) . ?
C5A H5A 0.9900 . ?
C5A H5B 0.9900 . ?
C6A H6A 0.9900 . ?
C6A H6B 0.9900 . ?
C1B C6B 1.450(9) . ?
C1B C2B 1.510(8) . ?
C1B H1B 1.0000 . ?
C2B C3B 1.564(9) . ?
C2B H2C 0.9900 . ?
C2B H2D 0.9900 . ?
C3B C4B 1.516(10) . ?
C3B H3C 0.9900 . ?
C3B H3D 0.9900 . ?
C4B C5B 1.494(10) . ?
C4B H4C 0.9900 . ?
C4B H4D 0.9900 . ?
C5B C6B 1.502(10) . ?
C5B H5C 0.9900 . ?
C5B H5D 0.9900 . ?
C6B H6C 0.9900 . ?
C6B H6D 0.9900 . ?
C7A C12A 1.465(7) . ?
C7A C8A 1.542(7) . ?
C7A H7A 1.0000 . ?
C8A C9A 1.534(9) . ?
C8A H8A 0.9900 . ?
C8A H8B 0.9900 . ?
C9A C10A 1.509(10) . ?
C9A H9A 0.9900 . ?
C9A H9B 0.9900 . ?
C10A C11A 1.506(9) . ?
C10A H10A 0.9900 . ?
C10A H10B 0.9900 . ?
C11A C12A 1.519(8) . ?
C11A H11A 0.9900 . ?
C11A H11B 0.9900 . ?
C12A H12A 0.9900 . ?
C12A H12B 0.9900 . ?
C7B C12B 1.453(8) . ?
C7B C8B 1.536(8) . ?
C7B H7B 1.0000 . ?
C8B C9B 1.532(9) . ?
C8B H8C 0.9900 . ?
C8B H8D 0.9900 . ?
C9B C10B 1.508(10) . ?
C9B H9C 0.9900 . ?
C9B H9D 0.9900 . ?
C10B C11B 1.506(10) . ?
C10B H10C 0.9900 . ?
C10B H10D 0.9900 . ?
C11B C12B 1.520(9) . ?
C11B H11C 0.9900 . ?
C11B H11D 0.9900 . ?
C12B H12C 0.9900 . ?
C12B H12D 0.9900 . ?
C13A C14A 1.527(7) . ?
C13A C18A 1.533(7) . ?
C13A H13A 1.0000 . ?
C14A C15A 1.521(9) . ?
C14A H14A 0.9900 . ?
C14A H14B 0.9900 . ?
C15A C16A 1.528(9) . ?
C15A H15A 0.9900 . ?
C15A H15B 0.9900 . ?
C16A C17A 1.483(10) . ?
C16A H16A 0.9900 . ?
C16A H16B 0.9900 . ?
C17A C18A 1.521(9) . ?
C17A H17A 0.9900 . ?
C17A H17B 0.9900 . ?
C18A H18A 0.9900 . ?
C18A H18B 0.9900 . ?
C13B C18B 1.529(8) . ?
C13B C14B 1.532(8) . ?
C13B H13B 1.0000 . ?
C14B C15B 1.519(9) . ?
C14B H14C 0.9900 . ?
C14B H14D 0.9900 . ?
C15B C16B 1.526(10) . ?
C15B H15C 0.9900 . ?
C15B H15D 0.9900 . ?
C16B C17B 1.482(10) . ?
C16B H16C 0.9900 . ?
C16B H16D 0.9900 . ?
C17B C18B 1.523(10) . ?
C17B H17C 0.9900 . ?
C17B H17D 0.9900 . ?
C18B H18C 0.9900 . ?
C18B H18D 0.9900 . ?
B1 B3 1.684(7) . ?
B1 B4 1.692(7) . ?
B1 B2 1.693(8) . ?
B1 B5 1.698(7) . ?
B2 B6 1.796(8) . ?
B2 B7 1.804(7) . ?
B2 B5 1.843(7) . ?
B2 B3 1.843(7) . ?
B2 H2 1.1200 . ?
B3 B8 1.808(7) . ?
B3 B7 1.814(8) . ?
B3 B4 1.843(7) . ?
B3 H3 1.1200 . ?
B4 B9 1.804(8) . ?
B4 B8 1.807(7) . ?
B4 B5 1.842(7) . ?
B4 H4 1.1200 . ?
B5 B9 1.800(7) . ?
B5 B6 1.805(9) . ?
B5 H5 1.1200 . ?
B6 B10 1.698(7) . ?
B6 B7 1.822(7) . ?
B6 B9 1.829(8) . ?
B6 H6 1.1200 . ?
B7 B10 1.704(8) . ?
B7 B8 1.834(7) . ?
B7 H7 1.1200 . ?
B8 B10 1.692(8) . ?
B8 B9 1.821(7) . ?
B8 H8 1.1200 . ?
B9 B10 1.690(8) . ?
B9 H9 1.1200 . ?
B10 H10 1.1200 . ?
N1A C27A 1.513(8) . ?
N1A C23A 1.520(7) . ?
N1A C31A 1.520(6) . ?
N1A C19A 1.543(10) . ?
C19A C20A 1.501(4) . ?
C19A H19A 0.9900 . ?
C19A H19B 0.9900 . ?
C20A C21A 1.468(4) . ?
C20A H20A 0.9900 . ?
C20A H20B 0.9900 . ?
C21A C22A 1.516(4) . ?
C21A H21A 0.9900 . ?
C21A H21B 0.9900 . ?
C22A H22A 0.9800 . ?
C22A H22B 0.9800 . ?
C22A H22C 0.9800 . ?
C23A C24A 1.501(4) . ?
C23A H23A 0.9900 . ?
C23A H23B 0.9900 . ?
C24A C25A 1.501(4) . ?
C24A H24A 0.9900 . ?
C24A H24B 0.9900 . ?
C25A C26A 1.537(4) . ?
C25A H25A 0.9900 . ?
C25A H25B 0.9900 . ?
C26A H26A 0.9800 . ?
C26A H26B 0.9800 . ?
C26A H26C 0.9800 . ?
C27A C28A 1.500(4) . ?
C27A H27A 0.9900 . ?
C27A H27B 0.9900 . ?
C28A C29A 1.504(4) . ?
C28A H28A 0.9900 . ?
C28A H28B 0.9900 . ?
C29A C30A 1.536(4) . ?
C29A H29A 0.9900 . ?
C29A H29B 0.9900 . ?
C30A H30A 0.9800 . ?
C30A H30B 0.9800 . ?
C30A H30C 0.9800 . ?
C31A C32A 1.498(4) . ?
C31A H31A 0.9900 . ?
C31A H31B 0.9900 . ?
C32A C33A 1.501(4) . ?
C32A H32A 0.9900 . ?
C32A H32B 0.9900 . ?
C33A C34A 1.538(4) . ?
C33A H33A 0.9900 . ?
C33A H33B 0.9900 . ?
C34A H34A 0.9800 . ?
C34A H34B 0.9800 . ?
C34A H34C 0.9800 . ?
N1B C27B 1.513(8) . ?
N1B C23B 1.520(7) . ?
N1B C31B 1.520(6) . ?
N1B C19B 1.543(10) . ?
C19B C20B 1.502(4) . ?
C19B H19C 0.9900 . ?
C19B H19D 0.9900 . ?
C20B C21B 1.468(4) . ?
C20B H20C 0.9900 . ?
C20B H20D 0.9900 . ?
C21B C22B 1.515(4) . ?
C21B H21C 0.9900 . ?
C21B H21D 0.9900 . ?
C22B H22D 0.9800 . ?
C22B H22E 0.9800 . ?
C22B H22F 0.9800 . ?
C23B C24B 1.501(4) . ?
C23B H23C 0.9900 . ?
C23B H23D 0.9900 . ?
C24B C25B 1.501(4) . ?
C24B H24C 0.9900 . ?
C24B H24D 0.9900 . ?
C25B C26B 1.537(4) . ?
C25B H25C 0.9900 . ?
C25B H25D 0.9900 . ?
C26B H26D 0.9800 . ?
C26B H26E 0.9800 . ?
C26B H26F 0.9800 . ?
C27B C28B 1.500(4) . ?
C27B H27C 0.9900 . ?
C27B H27D 0.9900 . ?
C28B C29B 1.504(4) . ?
C28B H28C 0.9900 . ?
C28B H28D 0.9900 . ?
C29B C30B 1.536(4) . ?
C29B H29C 0.9900 . ?
C29B H29D 0.9900 . ?
C30B H30D 0.9800 . ?
C30B H30E 0.9800 . ?
C30B H30F 0.9800 . ?
C31B C32B 1.498(4) . ?
C31B H31C 0.9900 . ?
C31B H31D 0.9900 . ?
C32B C33B 1.501(4) . ?
C32B H32C 0.9900 . ?
C32B H32D 0.9900 . ?
C33B C34B 1.538(4) . ?
C33B H33C 0.9900 . ?
C33B H33D 0.9900 . ?
C34B H34D 0.9800 . ?
C34B H34E 0.9800 . ?
C34B H34F 0.9800 . ?

loop_
_geom_torsion_atom_site_label_1
_geom_torsion_atom_site_label_2
_geom_torsion_atom_site_label_3
_geom_torsion_atom_site_label_4
_geom_torsion
_geom_torsion_site_symmetry_1
_geom_torsion_site_symmetry_2
_geom_torsion_site_symmetry_3
_geom_torsion_site_symmetry_4
_geom_torsion_publ_flag
C13A P1 C1A C6A -83.8(6) . . . . ?
C7A P1 C1A C6A 163.0(5) . . . . ?
B1 P1 C1A C6A 40.6(6) . . . . ?
C13A P1 C1A C2A 56.7(5) . . . . ?
C7A P1 C1A C2A -56.5(5) . . . . ?
B1 P1 C1A C2A -178.9(5) . . . . ?
C6A C1A C2A C3A -53.4(8) . . . . ?
P1 C1A C2A C3A 164.5(5) . . . . ?
C1A C2A C3A C4A 55.8(9) . . . . ?
C2A C3A C4A C5A -55.7(9) . . . . ?
C3A C4A C5A C6A 51.9(10) . . . . ?
C2A C1A C6A C5A 48.9(9) . . . . ?
P1 C1A C6A C5A -169.6(6) . . . . ?
C4A C5A C6A C1A -47.6(11) . . . . ?
C13B P1 C1B C6B -133.3(8) . . . . ?
C7B P1 C1B C6B 113.5(8) . . . . ?
B1 P1 C1B C6B -8.9(8) . . . . ?
C13B P1 C1B C2B 74.5(9) . . . . ?
C7B P1 C1B C2B -38.7(9) . . . . ?
B1 P1 C1B C2B -161.1(9) . . . . ?
C6B C1B C2B C3B 50.9(13) . . . . ?
P1 C1B C2B C3B -154.6(8) . . . . ?
C1B C2B C3B C4B -56.6(13) . . . . ?
C2B C3B C4B C5B 57.0(12) . . . . ?
C3B C4B C5B C6B -50.3(16) . . . . ?
C2B C1B C6B C5B -43.3(15) . . . . ?
P1 C1B C6B C5B 164.2(10) . . . . ?
C4B C5B C6B C1B 42.4(17) . . . . ?
C13A P1 C7A C12A 51.8(5) . . . . ?
C1A P1 C7A C12A 169.2(4) . . . . ?
B1 P1 C7A C12A -68.9(5) . . . . ?
C13A P1 C7A C8A -173.5(4) . . . . ?
C1A P1 C7A C8A -56.1(5) . . . . ?
B1 P1 C7A C8A 65.9(5) . . . . ?
C12A C7A C8A C9A -46.9(8) . . . . ?
P1 C7A C8A C9A 177.1(5) . . . . ?
C7A C8A C9A C10A 49.7(8) . . . . ?
C8A C9A C10A C11A -55.6(8) . . . . ?
C9A C10A C11A C12A 56.0(7) . . . . ?
C8A C7A C12A C11A 49.3(7) . . . . ?
P1 C7A C12A C11A -176.8(4) . . . . ?
C10A C11A C12A C7A -53.3(7) . . . . ?
C13B P1 C7B C12B -30.5(12) . . . . ?
C1B P1 C7B C12B 86.9(12) . . . . ?
B1 P1 C7B C12B -151.2(12) . . . . ?
C13B P1 C7B C8B 168.4(9) . . . . ?
C1B P1 C7B C8B -74.2(9) . . . . ?
B1 P1 C7B C8B 47.8(9) . . . . ?
C12B C7B C8B C9B 41.9(16) . . . . ?
P1 C7B C8B C9B -154.1(11) . . . . ?
C7B C8B C9B C10B -45.6(16) . . . . ?
C8B C9B C10B C11B 56.0(14) . . . . ?
C9B C10B C11B C12B -58.4(13) . . . . ?
C8B C7B C12B C11B -45.7(16) . . . . ?
P1 C7B C12B C11B 154.6(9) . . . . ?
C10B C11B C12B C7B 52.5(15) . . . . ?
C7A P1 C13A C14A -176.1(4) . . . . ?
C1A P1 C13A C14A 69.7(4) . . . . ?
B1 P1 C13A C14A -54.8(4) . . . . ?
C7A P1 C13A C18A 47.2(4) . . . . ?
C1A P1 C13A C18A -67.0(4) . . . . ?
B1 P1 C13A C18A 168.4(4) . . . . ?
C18A C13A C14A C15A -53.0(7) . . . . ?
P1 C13A C14A C15A 167.5(4) . . . . ?
C13A C14A C15A C16A 54.1(7) . . . . ?
C14A C15A C16A C17A -56.7(8) . . . . ?
C15A C16A C17A C18A 56.3(8) . . . . ?
C16A C17A C18A C13A -54.3(7) . . . . ?
C14A C13A C18A C17A 53.1(7) . . . . ?
P1 C13A C18A C17A -169.2(4) . . . . ?
C7B P1 C13B C18B -65.0(8) . . . . ?
C1B P1 C13B C18B -179.2(8) . . . . ?
B1 P1 C13B C18B 56.3(8) . . . . ?
C7B P1 C13B C14B 166.1(8) . . . . ?
C1B P1 C13B C14B 51.9(8) . . . . ?
B1 P1 C13B C14B -72.7(8) . . . . ?
C18B C13B C14B C15B 51.7(13) . . . . ?
P1 C13B C14B C15B -174.7(9) . . . . ?
C13B C14B C15B C16B -50.1(14) . . . . ?
C14B C15B C16B C17B 53.7(14) . . . . ?
C15B C16B C17B C18B -57.3(14) . . . . ?
C16B C17B C18B C13B 57.8(13) . . . . ?
C14B C13B C18B C17B -55.1(12) . . . . ?
P1 C13B C18B C17B 178.3(8) . . . . ?
C13B P1 B1 B3 160.6(4) . . . . ?
C13A P1 B1 B3 160.6(4) . . . . ?
C7B P1 B1 B3 -82.6(5) . . . . ?
C7A P1 B1 B3 -82.6(5) . . . . ?
C1A P1 B1 B3 36.3(5) . . . . ?
C1B P1 B1 B3 36.3(5) . . . . ?
C13B P1 B1 B4 -109.4(4) . . . . ?
C13A P1 B1 B4 -109.4(4) . . . . ?
C7B P1 B1 B4 7.4(5) . . . . ?
C7A P1 B1 B4 7.4(5) . . . . ?
C1A P1 B1 B4 126.4(4) . . . . ?
C1B P1 B1 B4 126.4(4) . . . . ?
C13B P1 B1 B2 71.5(4) . . . . ?
C13A P1 B1 B2 71.5(4) . . . . ?
C7B P1 B1 B2 -171.7(4) . . . . ?
C7A P1 B1 B2 -171.7(4) . . . . ?
C1A P1 B1 B2 -52.8(5) . . . . ?
C1B P1 B1 B2 -52.8(5) . . . . ?
C13B P1 B1 B5 -18.5(5) . . . . ?
C13A P1 B1 B5 -18.5(5) . . . . ?
C7B P1 B1 B5 98.3(5) . . . . ?
C7A P1 B1 B5 98.3(5) . . . . ?
C1A P1 B1 B5 -142.7(4) . . . . ?
C1B P1 B1 B5 -142.7(4) . . . . ?
B3 B1 B2 B6 90.3(4) . . . . ?
B4 B1 B2 B6 32.5(4) . . . . ?
B5 B1 B2 B6 -24.6(4) . . . . ?
P1 B1 B2 B6 -148.1(4) . . . . ?
B3 B1 B2 B7 24.3(4) . . . . ?
B4 B1 B2 B7 -33.5(4) . . . . ?
B5 B1 B2 B7 -90.6(4) . . . . ?
P1 B1 B2 B7 145.9(4) . . . . ?
B3 B1 B2 B5 114.9(3) . . . . ?
B4 B1 B2 B5 57.2(3) . . . . ?
P1 B1 B2 B5 -123.5(4) . . . . ?
B4 B1 B2 B3 -57.7(3) . . . . ?
B5 B1 B2 B3 -114.9(3) . . . . ?
P1 B1 B2 B3 121.6(5) . . . . ?
B4 B1 B3 B8 24.6(4) . . . . ?
B2 B1 B3 B8 -90.1(4) . . . . ?
B5 B1 B3 B8 -32.7(5) . . . . ?
P1 B1 B3 B8 148.0(4) . . . . ?
B4 B1 B3 B7 90.6(4) . . . . ?
B2 B1 B3 B7 -24.1(4) . . . . ?
B5 B1 B3 B7 33.2(5) . . . . ?
P1 B1 B3 B7 -146.0(4) . . . . ?
B4 B1 B3 B2 114.7(4) . . . . ?
B5 B1 B3 B2 57.4(3) . . . . ?
P1 B1 B3 B2 -121.9(5) . . . . ?
B2 B1 B3 B4 -114.7(4) . . . . ?
B5 B1 B3 B4 -57.4(3) . . . . ?
P1 B1 B3 B4 123.4(5) . . . . ?
B6 B2 B3 B1 -108.3(4) . . . . ?
B7 B2 B3 B1 -153.7(4) . . . . ?
B5 B2 B3 B1 -49.7(3) . . . . ?
B1 B2 B3 B8 108.3(4) . . . . ?
B6 B2 B3 B8 0.0(4) . . . . ?
B7 B2 B3 B8 -45.4(3) . . . . ?
B5 B2 B3 B8 58.7(4) . . . . ?
B1 B2 B3 B7 153.7(4) . . . . ?
B6 B2 B3 B7 45.4(3) . . . . ?
B5 B2 B3 B7 104.1(4) . . . . ?
B1 B2 B3 B4 49.7(3) . . . . ?
B6 B2 B3 B4 -58.6(4) . . . . ?
B7 B2 B3 B4 -104.0(3) . . . . ?
B5 B2 B3 B4 0.0(3) . . . . ?
B3 B1 B4 B9 -90.1(4) . . . . ?
B2 B1 B4 B9 -32.4(4) . . . . ?
B5 B1 B4 B9 24.8(4) . . . . ?
P1 B1 B4 B9 148.3(4) . . . . ?
B3 B1 B4 B8 -24.6(4) . . . . ?
B2 B1 B4 B8 33.1(5) . . . . ?
B5 B1 B4 B8 90.3(4) . . . . ?
P1 B1 B4 B8 -146.2(4) . . . . ?
B3 B1 B4 B5 -114.9(4) . . . . ?
B2 B1 B4 B5 -57.2(3) . . . . ?
P1 B1 B4 B5 123.5(5) . . . . ?
B2 B1 B4 B3 57.7(3) . . . . ?
B5 B1 B4 B3 114.9(4) . . . . ?
P1 B1 B4 B3 -121.6(5) . . . . ?
B8 B3 B4 B1 -153.2(4) . . . . ?
B7 B3 B4 B1 -108.1(4) . . . . ?
B2 B3 B4 B1 -49.7(3) . . . . ?
B1 B3 B4 B9 108.1(4) . . . . ?
B8 B3 B4 B9 -45.1(3) . . . . ?
B7 B3 B4 B9 0.0(4) . . . . ?
B2 B3 B4 B9 58.4(4) . . . . ?
B1 B3 B4 B8 153.2(4) . . . . ?
B7 B3 B4 B8 45.1(3) . . . . ?
B2 B3 B4 B8 103.5(4) . . . . ?
B1 B3 B4 B5 49.7(3) . . . . ?
B8 B3 B4 B5 -103.5(4) . . . . ?
B7 B3 B4 B5 -58.4(4) . . . . ?
B2 B3 B4 B5 0.0(3) . . . . ?
B3 B1 B5 B9 32.8(5) . . . . ?
B4 B1 B5 B9 -24.8(4) . . . . ?
B2 B1 B5 B9 90.4(4) . . . . ?
P1 B1 B5 B9 -147.9(4) . . . . ?
B3 B1 B5 B6 -33.2(5) . . . . ?
B4 B1 B5 B6 -90.8(4) . . . . ?
B2 B1 B5 B6 24.4(4) . . . . ?
P1 B1 B5 B6 146.1(4) . . . . ?
B3 B1 B5 B4 57.6(3) . . . . ?
B2 B1 B5 B4 115.2(3) . . . . ?
P1 B1 B5 B4 -123.1(5) . . . . ?
B3 B1 B5 B2 -57.6(3) . . . . ?
B4 B1 B5 B2 -115.2(3) . . . . ?
P1 B1 B5 B2 121.7(5) . . . . ?
B9 B4 B5 B1 -153.0(4) . . . . ?
B8 B4 B5 B1 -107.9(4) . . . . ?
B3 B4 B5 B1 -49.3(3) . . . . ?
B1 B4 B5 B9 153.0(4) . . . . ?
B8 B4 B5 B9 45.0(3) . . . . ?
B3 B4 B5 B9 103.7(4) . . . . ?
B1 B4 B5 B6 107.6(4) . . . . ?
B9 B4 B5 B6 -45.4(3) . . . . ?
B8 B4 B5 B6 -0.4(4) . . . . ?
B3 B4 B5 B6 58.3(4) . . . . ?
B1 B4 B5 B2 49.3(3) . . . . ?
B9 B4 B5 B2 -103.7(4) . . . . ?
B8 B4 B5 B2 -58.6(4) . . . . ?
B3 B4 B5 B2 0.0(3) . . . . ?
B6 B2 B5 B1 153.3(4) . . . . ?
B7 B2 B5 B1 108.2(4) . . . . ?
B3 B2 B5 B1 49.3(3) . . . . ?
B1 B2 B5 B9 -108.0(4) . . . . ?
B6 B2 B5 B9 45.3(3) . . . . ?
B7 B2 B5 B9 0.2(5) . . . . ?
B3 B2 B5 B9 -58.7(4) . . . . ?
B1 B2 B5 B6 -153.3(4) . . . . ?
B7 B2 B5 B6 -45.1(3) . . . . ?
B3 B2 B5 B6 -104.0(3) . . . . ?
B1 B2 B5 B4 -49.3(3) . . . . ?
B6 B2 B5 B4 104.0(3) . . . . ?
B7 B2 B5 B4 58.8(4) . . . . ?
B3 B2 B5 B4 0.0(3) . . . . ?
B1 B2 B6 B10 -79.9(5) . . . . ?
B7 B2 B6 B10 23.6(4) . . . . ?
B5 B2 B6 B10 -103.9(4) . . . . ?
B3 B2 B6 B10 -21.2(5) . . . . ?
B1 B2 B6 B5 24.0(3) . . . . ?
B7 B2 B6 B5 127.4(4) . . . . ?
B3 B2 B6 B5 82.7(4) . . . . ?
B1 B2 B6 B7 -103.4(4) . . . . ?
B5 B2 B6 B7 -127.4(4) . . . . ?
B3 B2 B6 B7 -44.7(3) . . . . ?
B1 B2 B6 B9 -20.5(5) . . . . ?
B7 B2 B6 B9 82.9(4) . . . . ?
B5 B2 B6 B9 -44.5(3) . . . . ?
B3 B2 B6 B9 38.2(4) . . . . ?
B1 B5 B6 B10 81.1(5) . . . . ?
B9 B5 B6 B10 -22.3(4) . . . . ?
B4 B5 B6 B10 22.1(5) . . . . ?
B2 B5 B6 B10 104.9(4) . . . . ?
B1 B5 B6 B2 -23.8(3) . . . . ?
B9 B5 B6 B2 -127.3(4) . . . . ?
B4 B5 B6 B2 -82.8(3) . . . . ?
B1 B5 B6 B7 20.9(5) . . . . ?
B9 B5 B6 B7 -82.5(3) . . . . ?
B4 B5 B6 B7 -38.0(4) . . . . ?
B2 B5 B6 B7 44.7(3) . . . . ?
B1 B5 B6 B9 103.4(4) . . . . ?
B4 B5 B6 B9 44.5(3) . . . . ?
B2 B5 B6 B9 127.3(4) . . . . ?
B1 B2 B7 B10 80.3(5) . . . . ?
B6 B2 B7 B10 -23.3(4) . . . . ?
B5 B2 B7 B10 21.0(5) . . . . ?
B3 B2 B7 B10 103.7(4) . . . . ?
B1 B2 B7 B3 -23.5(3) . . . . ?
B6 B2 B7 B3 -127.1(4) . . . . ?
B5 B2 B7 B3 -82.7(4) . . . . ?
B1 B2 B7 B6 103.6(4) . . . . ?
B5 B2 B7 B6 44.4(3) . . . . ?
B3 B2 B7 B6 127.1(4) . . . . ?
B1 B2 B7 B8 21.2(5) . . . . ?
B6 B2 B7 B8 -82.4(4) . . . . ?
B5 B2 B7 B8 -38.0(4) . . . . ?
B3 B2 B7 B8 44.7(3) . . . . ?
B1 B3 B7 B10 -80.6(5) . . . . ?
B8 B3 B7 B10 22.8(4) . . . . ?
B2 B3 B7 B10 -104.1(4) . . . . ?
B4 B3 B7 B10 -21.4(4) . . . . ?
B1 B3 B7 B2 23.6(3) . . . . ?
B8 B3 B7 B2 127.0(3) . . . . ?
B4 B3 B7 B2 82.7(3) . . . . ?
B1 B3 B7 B6 -21.0(5) . . . . ?
B8 B3 B7 B6 82.4(3) . . . . ?
B2 B3 B7 B6 -44.6(3) . . . . ?
B4 B3 B7 B6 38.1(4) . . . . ?
B1 B3 B7 B8 -103.4(4) . . . . ?
B2 B3 B7 B8 -127.0(3) . . . . ?
B4 B3 B7 B8 -44.2(3) . . . . ?
B2 B6 B7 B10 154.2(4) . . . . ?
B5 B6 B7 B10 108.5(4) . . . . ?
B9 B6 B7 B10 49.9(3) . . . . ?
B10 B6 B7 B2 -154.2(4) . . . . ?
B5 B6 B7 B2 -45.7(3) . . . . ?
B9 B6 B7 B2 -104.3(4) . . . . ?
B10 B6 B7 B3 -108.6(4) . . . . ?
B2 B6 B7 B3 45.7(3) . . . . ?
B5 B6 B7 B3 -0.1(4) . . . . ?
B9 B6 B7 B3 -58.7(4) . . . . ?
B10 B6 B7 B8 -50.0(3) . . . . ?
B2 B6 B7 B8 104.2(4) . . . . ?
B5 B6 B7 B8 58.5(4) . . . . ?
B9 B6 B7 B8 -0.1(4) . . . . ?
B1 B4 B8 B10 -80.7(5) . . . . ?
B9 B4 B8 B10 22.6(4) . . . . ?
B5 B4 B8 B10 -21.6(5) . . . . ?
B3 B4 B8 B10 -104.6(4) . . . . ?
B1 B4 B8 B3 23.8(4) . . . . ?
B9 B4 B8 B3 127.2(4) . . . . ?
B5 B4 B8 B3 83.0(3) . . . . ?
B1 B4 B8 B9 -103.4(4) . . . . ?
B5 B4 B8 B9 -44.2(3) . . . . ?
B3 B4 B8 B9 -127.2(4) . . . . ?
B1 B4 B8 B7 -20.8(5) . . . . ?
B9 B4 B8 B7 82.6(4) . . . . ?
B5 B4 B8 B7 38.3(4) . . . . ?
B3 B4 B8 B7 -44.6(3) . . . . ?
B1 B3 B8 B10 80.3(5) . . . . ?
B7 B3 B8 B10 -23.2(4) . . . . ?
B2 B3 B8 B10 21.2(5) . . . . ?
B4 B3 B8 B10 104.3(4) . . . . ?
B1 B3 B8 B4 -24.0(4) . . . . ?
B7 B3 B8 B4 -127.5(4) . . . . ?
B2 B3 B8 B4 -83.1(3) . . . . ?
B1 B3 B8 B9 20.7(5) . . . . ?
B7 B3 B8 B9 -82.8(4) . . . . ?
B2 B3 B8 B9 -38.3(4) . . . . ?
B4 B3 B8 B9 44.7(3) . . . . ?
B1 B3 B8 B7 103.5(4) . . . . ?
B2 B3 B8 B7 44.4(3) . . . . ?
B4 B3 B8 B7 127.5(4) . . . . ?
B2 B7 B8 B10 108.9(4) . . . . ?
B3 B7 B8 B10 154.6(4) . . . . ?
B6 B7 B8 B10 50.3(3) . . . . ?
B10 B7 B8 B4 -109.1(4) . . . . ?
B2 B7 B8 B4 -0.2(4) . . . . ?
B3 B7 B8 B4 45.5(3) . . . . ?
B6 B7 B8 B4 -58.8(4) . . . . ?
B10 B7 B8 B3 -154.6(4) . . . . ?
B2 B7 B8 B3 -45.7(3) . . . . ?
B6 B7 B8 B3 -104.3(3) . . . . ?
B10 B7 B8 B9 -50.2(3) . . . . ?
B2 B7 B8 B9 58.6(4) . . . . ?
B3 B7 B8 B9 104.4(3) . . . . ?
B6 B7 B8 B9 0.1(4) . . . . ?
B1 B5 B9 B10 -80.5(5) . . . . ?
B6 B5 B9 B10 22.5(4) . . . . ?
B4 B5 B9 B10 -104.7(4) . . . . ?
B2 B5 B9 B10 -21.6(5) . . . . ?
B1 B5 B9 B4 24.1(4) . . . . ?
B6 B5 B9 B4 127.2(4) . . . . ?
B2 B5 B9 B4 83.0(4) . . . . ?
B1 B5 B9 B8 -20.7(5) . . . . ?
B6 B5 B9 B8 82.3(4) . . . . ?
B4 B5 B9 B8 -44.9(3) . . . . ?
B2 B5 B9 B8 38.2(5) . . . . ?
B1 B5 B9 B6 -103.1(4) . . . . ?
B4 B5 B9 B6 -127.2(4) . . . . ?
B2 B5 B9 B6 -44.2(3) . . . . ?
B1 B4 B9 B10 80.3(5) . . . . ?
B8 B4 B9 B10 -22.7(4) . . . . ?
B5 B4 B9 B10 104.5(4) . . . . ?
B3 B4 B9 B10 21.7(5) . . . . ?
B1 B4 B9 B5 -24.2(4) . . . . ?
B8 B4 B9 B5 -127.2(4) . . . . ?
B3 B4 B9 B5 -82.8(3) . . . . ?
B1 B4 B9 B8 103.0(4) . . . . ?
B5 B4 B9 B8 127.2(4) . . . . ?
B3 B4 B9 B8 44.4(3) . . . . ?
B1 B4 B9 B6 20.5(5) . . . . ?
B8 B4 B9 B6 -82.5(4) . . . . ?
B5 B4 B9 B6 44.7(3) . . . . ?
B3 B4 B9 B6 -38.1(4) . . . . ?
B4 B8 B9 B10 155.1(4) . . . . ?
B3 B8 B9 B10 109.4(4) . . . . ?
B7 B8 B9 B10 50.4(3) . . . . ?
B10 B8 B9 B5 -109.3(4) . . . . ?
B4 B8 B9 B5 45.8(4) . . . . ?
B3 B8 B9 B5 0.1(5) . . . . ?
B7 B8 B9 B5 -58.8(4) . . . . ?
B10 B8 B9 B4 -155.1(4) . . . . ?
B3 B8 B9 B4 -45.7(3) . . . . ?
B7 B8 B9 B4 -104.6(3) . . . . ?
B10 B8 B9 B6 -50.5(3) . . . . ?
B4 B8 B9 B6 104.6(3) . . . . ?
B3 B8 B9 B6 58.9(4) . . . . ?
B7 B8 B9 B6 -0.1(4) . . . . ?
B2 B6 B9 B10 -109.5(4) . . . . ?
B5 B6 B9 B10 -155.3(4) . . . . ?
B7 B6 B9 B10 -50.4(3) . . . . ?
B10 B6 B9 B5 155.3(4) . . . . ?
B2 B6 B9 B5 45.8(3) . . . . ?
B7 B6 B9 B5 104.8(4) . . . . ?
B10 B6 B9 B4 109.5(4) . . . . ?
B2 B6 B9 B4 0.0(4) . . . . ?
B5 B6 B9 B4 -45.8(3) . . . . ?
B7 B6 B9 B4 59.1(4) . . . . ?
B10 B6 B9 B8 50.5(3) . . . . ?
B2 B6 B9 B8 -59.0(4) . . . . ?
B5 B6 B9 B8 -104.8(4) . . . . ?
B7 B6 B9 B8 0.1(4) . . . . ?
B5 B9 B10 B8 90.7(4) . . . . ?
B4 B9 B10 B8 23.3(4) . . . . ?
B6 B9 B10 B8 113.8(4) . . . . ?
B5 B9 B10 B6 -23.1(4) . . . . ?
B4 B9 B10 B6 -90.5(4) . . . . ?
B8 B9 B10 B6 -113.8(4) . . . . ?
B5 B9 B10 B7 33.5(5) . . . . ?
B4 B9 B10 B7 -33.9(5) . . . . ?
B8 B9 B10 B7 -57.2(3) . . . . ?
B6 B9 B10 B7 56.6(3) . . . . ?
B4 B8 B10 B9 -23.2(4) . . . . ?
B3 B8 B10 B9 -90.4(4) . . . . ?
B7 B8 B10 B9 -114.1(4) . . . . ?
B4 B8 B10 B6 34.1(5) . . . . ?
B3 B8 B10 B6 -33.0(5) . . . . ?
B9 B8 B10 B6 57.4(3) . . . . ?
B7 B8 B10 B6 -56.8(3) . . . . ?
B4 B8 B10 B7 90.9(4) . . . . ?
B3 B8 B10 B7 23.7(4) . . . . ?
B9 B8 B10 B7 114.1(4) . . . . ?
B2 B6 B10 B9 90.3(4) . . . . ?
B5 B6 B10 B9 22.9(4) . . . . ?
B7 B6 B10 B9 114.4(4) . . . . ?
B2 B6 B10 B8 33.1(5) . . . . ?
B5 B6 B10 B8 -34.3(5) . . . . ?
B7 B6 B10 B8 57.2(3) . . . . ?
B9 B6 B10 B8 -57.2(4) . . . . ?
B2 B6 B10 B7 -24.1(4) . . . . ?
B5 B6 B10 B7 -91.5(4) . . . . ?
B9 B6 B10 B7 -114.4(4) . . . . ?
B2 B7 B10 B9 -33.1(5) . . . . ?
B3 B7 B10 B9 33.6(5) . . . . ?
B6 B7 B10 B9 -57.0(4) . . . . ?
B8 B7 B10 B9 57.0(3) . . . . ?
B2 B7 B10 B8 -90.2(4) . . . . ?
B3 B7 B10 B8 -23.5(4) . . . . ?
B6 B7 B10 B8 -114.1(4) . . . . ?
B2 B7 B10 B6 23.9(4) . . . . ?
B3 B7 B10 B6 90.6(4) . . . . ?
B8 B7 B10 B6 114.1(4) . . . . ?
C27A N1A C19A C20A -66.5(9) . . . . ?
C23A N1A C19A C20A 52.9(9) . . . . ?
C31A N1A C19A C20A 171.5(8) . . . . ?
N1A C19A C20A C21A -179.1(8) . . . . ?
C19A C20A C21A C22A 89.1(14) . . . . ?
C27A N1A C23A C24A 176.4(7) . . . . ?
C31A N1A C23A C24A -62.3(9) . . . . ?
C19A N1A C23A C24A 57.1(8) . . . . ?
N1A C23A C24A C25A -175.9(7) . . . . ?
C23A C24A C25A C26A 71.3(11) . . . . ?
C23A N1A C27A C28A 60.5(9) . . . . ?
C31A N1A C27A C28A -58.7(9) . . . . ?
C19A N1A C27A C28A -179.3(8) . . . . ?
N1A C27A C28A C29A -178.1(6) . . . . ?
C27A C28A C29A C30A -75.5(11) . . . . ?
C27A N1A C31A C32A -44.7(9) . . . . ?
C23A N1A C31A C32A -164.3(8) . . . . ?
C19A N1A C31A C32A 75.7(9) . . . . ?
N1A C31A C32A C33A -170.9(8) . . . . ?
C31A C32A C33A C34A -171.8(11) . . . . ?
C27B N1B C19B C20B -167.5(6) . . . . ?
C23B N1B C19B C20B -48.1(7) . . . . ?
C31B N1B C19B C20B 70.5(8) . . . . ?
N1B C19B C20B C21B -138.6(9) . . . . ?
C19B C20B C21B C22B -58.7(13) . . . . ?
C27B N1B C23B C24B 59.7(8) . . . . ?
C31B N1B C23B C24B -179.0(6) . . . . ?
C19B N1B C23B C24B -59.6(7) . . . . ?
N1B C23B C24B C25B 163.9(7) . . . . ?
C23B C24B C25B C26B 173.5(7) . . . . ?
C23B N1B C27B C28B 177.1(7) . . . . ?
C31B N1B C27B C28B 58.0(9) . . . . ?
C19B N1B C27B C28B -62.6(9) . . . . ?
N1B C27B C28B C29B -167.4(8) . . . . ?
C27B C28B C29B C30B -173.0(9) . . . . ?
C27B N1B C31B C32B 44.6(8) . . . . ?
C23B N1B C31B C32B -75.0(8) . . . . ?
C19B N1B C31B C32B 164.9(7) . . . . ?
N1B C31B C32B C33B 178.0(7) . . . . ?
C31B C32B C33B C34B 169.5(9) . . . . ?
